data_7006640
loop_
_publ_author_name
'Iwamoto, Takeaki'
'Sekiguchi, Yumiko'
'Yoshida, Naoki'
'Kabuto, Chizuko'
'Kira, Mitsuo'

_publ_section_title
;
 Ligand dependence of pi-complex character in disilene-palladium
 complexes.
;
_journal_issue 1
_journal_name_full 'Dalton transactions (Cambridge, England : 2003)'
_journal_page_first 177
_journal_page_last 182
_journal_paper_doi 10.1039/b512414j
_journal_year 2006
_chemical_formula_sum 'C51 H102 N P Pd Si6'
_chemical_formula_weight 1035.25
_chemical_name_systematic
;
?
;
_space_group_IT_number 14
_symmetry_cell_setting monoclinic
_symmetry_space_group_name_Hall '-P 2ybc'
_symmetry_space_group_name_H-M 'P 1 21/c 1'
_atom_sites_solution_hydrogens geom
_atom_sites_solution_primary direct
_atom_sites_solution_secondary difmap
_audit_creation_method SHELXL-97
_cell_angle_alpha 90.00
_cell_angle_beta 108.2453(4)
_cell_angle_gamma 90.00
_cell_formula_units_Z 8
_cell_length_a 25.4468(8)
_cell_length_b 20.6003(5)
_cell_length_c 23.6113(7)
_cell_measurement_reflns_used 28291
_cell_measurement_temperature 173.1500
_cell_measurement_theta_max 29.5736
_cell_measurement_theta_min 3.0043
_cell_volume 11755.0(6)
_computing_cell_refinement 'CrystalClear (Rigaku Corp., 2000)'
_computing_data_collection 'CrystalClear (Rigaku Corp., 2000)'
_computing_data_reduction 'CrystalClear (Rigaku Corp., 2000)'
_computing_structure_refinement 'SHELXL-97 (Sheldrick, 1997)'
_computing_structure_solution 'SHELXS-97 (Sheldrick, 1990)'
_diffrn_ambient_temperature 173(2)
_diffrn_detector_area_resol_mean 14.6306
_diffrn_measured_fraction_theta_full 0.987
_diffrn_measured_fraction_theta_max 0.987
_diffrn_measurement_device
;
Mercury CCD (2x2 bin mode)
;
_diffrn_measurement_method dtintegrate.ref
_diffrn_radiation_monochromator graphite
_diffrn_radiation_source 'fine-focus sealed tube'
_diffrn_radiation_type MoK\a
_diffrn_radiation_wavelength 0.71070
_diffrn_reflns_av_R_equivalents 0.0354
_diffrn_reflns_av_sigmaI/netI 0.0324
_diffrn_reflns_limit_h_max 32
_diffrn_reflns_limit_h_min -32
_diffrn_reflns_limit_k_max 25
_diffrn_reflns_limit_k_min -26
_diffrn_reflns_limit_l_max 29
_diffrn_reflns_limit_l_min -30
_diffrn_reflns_number 122930
_diffrn_reflns_theta_full 27.50
_diffrn_reflns_theta_max 27.50
_diffrn_reflns_theta_min 3.01
_exptl_absorpt_coefficient_mu 0.497
_exptl_absorpt_correction_T_max 0.861
_exptl_absorpt_correction_T_min 0.861
_exptl_absorpt_correction_type multi-scan
_exptl_absorpt_process_details '(Jacobson, 1998)'
_exptl_crystal_colour Orange
_exptl_crystal_density_diffrn 1.170
_exptl_crystal_density_method 'not measured'
_exptl_crystal_description Prism
_exptl_crystal_F_000 4480
_exptl_crystal_size_max 0.30
_exptl_crystal_size_mid 0.30
_exptl_crystal_size_min 0.30
_refine_diff_density_max 1.584
_refine_diff_density_min -1.015
_refine_diff_density_rms 0.073
_refine_ls_extinction_method none
_refine_ls_goodness_of_fit_ref 1.233
_refine_ls_hydrogen_treatment constr
_refine_ls_matrix_type full
_refine_ls_number_parameters 1191
_refine_ls_number_reflns 26666
_refine_ls_number_restraints 55
_refine_ls_restrained_S_all 1.235
_refine_ls_R_factor_all 0.0679
_refine_ls_R_factor_gt 0.0631
_refine_ls_shift/su_max 0.003
_refine_ls_shift/su_mean 0.000
_refine_ls_structure_factor_coef Fsqd
_refine_ls_weighting_details 'calc w=1/[\s^2^(Fo^2^)+(0.0272P)^2^+22.4926P] where P=(Fo^2^+2Fc^2^)/3'
_refine_ls_weighting_scheme calc
_refine_ls_wR_factor_gt 0.1157
_refine_ls_wR_factor_ref 0.1178
_reflns_number_gt 25474
_reflns_number_total 26666
_reflns_threshold_expression >2sigma(I)
_cod_data_source_file b512414j.txt
_cod_data_source_block (Cy3P)(XyNC)Pd(disilene)_complex_8
_cod_depositor_comments
;
The following automatic conversions were performed:
'_exptl_absorpt_correction_type' value 'Multi-scan' changed to
'multi-scan' according to
'/home/saulius/struct/CIF-dictionaries/cif_core.dic' dictionary named
'cif_core.dic' version 2.4.1 from 2010-06-29.

Automatic conversion script
Id: cif_fix_enum 1527 2010-12-29 10:47:43Z saulius 
;
_cod_original_cell_volume 11755.1(6)
_cod_original_sg_symbol_H-M P21/c
_cod_database_code 7006640

loop_
_symmetry_equiv_pos_as_xyz
'x, y, z'
'-x, y+1/2, -z+1/2'
'-x, -y, -z'
'x, -y-1/2, z-1/2'

loop_
_atom_site_label
_atom_site_type_symbol
_atom_site_fract_x
_atom_site_fract_y
_atom_site_fract_z
_atom_site_U_iso_or_equiv
_atom_site_adp_type
_atom_site_occupancy
_atom_site_symmetry_multiplicity
_atom_site_calc_flag
_atom_site_refinement_flags
_atom_site_disorder_assembly
_atom_site_disorder_group
Pd1 Pd 0.141798(9) -0.723697(11) 0.395809(10) 0.02042(6) Uani 1 1 d . A .
P1 P 0.21257(3) -0.66470(4) 0.36663(4) 0.02365(16) Uani 1 1 d . . .
Si1 Si 0.09203(3) -0.80916(4) 0.43096(4) 0.02127(17) Uani 1 1 d . A .
Si2 Si 0.10209(3) -0.82145(4) 0.33868(4) 0.02103(17) Uani 1 1 d . . .
Si3 Si 0.16846(4) -0.83776(4) 0.51581(4) 0.02562(18) Uani 1 1 d . . .
Si4 Si 0.01012(4) -0.78067(4) 0.45247(4) 0.02448(17) Uani 1 1 d U . .
Si5 Si 0.14088(4) -0.91682(4) 0.31160(4) 0.02499(18) Uani 1 1 d . A .
Si6 Si 0.04245(4) -0.76366(5) 0.25628(4) 0.0205(3) Uani 0.862(3) 1 d P A 1
N1 N 0.11062(12) -0.60816(13) 0.46584(13) 0.0305(6) Uani 1 1 d . A .
C1 C 0.18948(16) -0.76033(17) 0.56027(16) 0.0374(8) Uani 1 1 d . A .
H1 H 0.2231 -0.7681 0.5938 0.056 Uiso 1 1 calc R . .
H2 H 0.1596 -0.7464 0.5755 0.056 Uiso 1 1 calc R . .
H3 H 0.1966 -0.7264 0.5346 0.056 Uiso 1 1 calc R . .
C2 C 0.22816(14) -0.86467(19) 0.49076(16) 0.0364(8) Uani 1 1 d . A .
H4 H 0.2276 -0.8408 0.4547 0.055 Uiso 1 1 calc R . .
H5 H 0.2250 -0.9113 0.4822 0.055 Uiso 1 1 calc R . .
H6 H 0.2630 -0.8559 0.5224 0.055 Uiso 1 1 calc R . .
C3 C 0.16204(15) -0.90151(17) 0.57268(15) 0.0322(7) Uani 1 1 d . A .
C4 C 0.12421(19) -0.8781(2) 0.60742(18) 0.0520(11) Uani 1 1 d . . .
H7 H 0.0877 -0.8676 0.5795 0.078 Uiso 1 1 calc R A .
H8 H 0.1402 -0.8393 0.6304 0.078 Uiso 1 1 calc R . .
H9 H 0.1204 -0.9124 0.6346 0.078 Uiso 1 1 calc R . .
C5 C 0.21967(17) -0.9108(2) 0.61808(17) 0.0489(10) Uani 1 1 d . . .
H10 H 0.2173 -0.9414 0.6490 0.073 Uiso 1 1 calc R A .
H11 H 0.2336 -0.8690 0.6364 0.073 Uiso 1 1 calc R . .
H12 H 0.2449 -0.9281 0.5978 0.073 Uiso 1 1 calc R . .
C6 C 0.14318(18) -0.96706(19) 0.54399(18) 0.0465(10) Uani 1 1 d . . .
H13 H 0.1423 -0.9985 0.5748 0.070 Uiso 1 1 calc R A .
H14 H 0.1690 -0.9821 0.5235 0.070 Uiso 1 1 calc R . .
H15 H 0.1061 -0.9629 0.5151 0.070 Uiso 1 1 calc R . .
C7 C -0.03185(15) -0.72030(17) 0.39773(16) 0.0360(8) Uani 1 1 d . A .
H16 H -0.0647 -0.7084 0.4087 0.054 Uiso 1 1 calc R . .
H17 H -0.0433 -0.7394 0.3577 0.054 Uiso 1 1 calc R . .
H18 H -0.0095 -0.6814 0.3981 0.054 Uiso 1 1 calc R . .
C8 C 0.02770(16) -0.73744(19) 0.52640(16) 0.0403(9) Uani 1 1 d . A .
H19 H 0.0476 -0.6972 0.5245 0.060 Uiso 1 1 calc R . .
H20 H 0.0511 -0.7655 0.5578 0.060 Uiso 1 1 calc R . .
H21 H -0.0064 -0.7272 0.5354 0.060 Uiso 1 1 calc R . .
C9 C -0.03805(14) -0.85294(17) 0.45159(16) 0.0344(7) Uani 1 1 d U A .
C10 C -0.0927(2) -0.8280(3) 0.4567(3) 0.0818(17) Uani 1 1 d U . .
H22 H -0.1172 -0.8648 0.4564 0.082 Uiso 1 1 calc R A .
H23 H -0.1102 -0.7993 0.4230 0.082 Uiso 1 1 calc R . .
H24 H -0.0859 -0.8039 0.4941 0.082 Uiso 1 1 calc R . .
C11 C -0.0506(3) -0.8888(3) 0.3939(3) 0.106(2) Uani 1 1 d U . .
H25 H -0.0178 -0.9131 0.3929 0.106 Uiso 1 1 calc R A .
H26 H -0.0610 -0.8579 0.3607 0.106 Uiso 1 1 calc R . .
H27 H -0.0813 -0.9190 0.3901 0.106 Uiso 1 1 calc R . .
C12 C -0.0148(2) -0.8982(3) 0.5024(3) 0.112(3) Uani 1 1 d U . .
H28 H -0.0430 -0.9300 0.5036 0.112 Uiso 1 1 calc R A .
H29 H -0.0033 -0.8736 0.5398 0.112 Uiso 1 1 calc R . .
H30 H 0.0173 -0.9208 0.4972 0.112 Uiso 1 1 calc R . .
C13 C 0.13504(15) -0.91374(18) 0.23030(15) 0.0365(8) Uani 1 1 d . . .
H31 H 0.1523 -0.8738 0.2221 0.055 Uiso 1 1 calc R A .
H32 H 0.0959 -0.9144 0.2062 0.055 Uiso 1 1 calc R . .
H33 H 0.1539 -0.9514 0.2202 0.055 Uiso 1 1 calc R . .
C14 C 0.21725(14) -0.92799(17) 0.35015(16) 0.0356(8) Uani 1 1 d . . .
H34 H 0.2323 -0.9582 0.3271 0.053 Uiso 1 1 calc R A .
H35 H 0.2231 -0.9455 0.3902 0.053 Uiso 1 1 calc R . .
H36 H 0.2360 -0.8860 0.3531 0.053 Uiso 1 1 calc R . .
C15 C 0.10418(15) -0.99460(17) 0.32367(16) 0.0345(8) Uani 1 1 d . . .
C16 C 0.04157(16) -0.9897(2) 0.2958(2) 0.0488(10) Uani 1 1 d . A .
H37 H 0.0243 -1.0301 0.3029 0.073 Uiso 1 1 calc R . .
H38 H 0.0325 -0.9825 0.2527 0.073 Uiso 1 1 calc R . .
H39 H 0.0277 -0.9533 0.3137 0.073 Uiso 1 1 calc R . .
C17 C 0.1173(2) -1.0072(2) 0.39035(19) 0.0530(11) Uani 1 1 d . A .
H40 H 0.1054 -0.9699 0.4091 0.080 Uiso 1 1 calc R . .
H41 H 0.1573 -1.0135 0.4084 0.080 Uiso 1 1 calc R . .
H42 H 0.0977 -1.0462 0.3964 0.080 Uiso 1 1 calc R . .
C18 C 0.12500(19) -1.05247(18) 0.2957(2) 0.0505(10) Uani 1 1 d . A .
H43 H 0.1090 -1.0927 0.3052 0.076 Uiso 1 1 calc R . .
H44 H 0.1654 -1.0547 0.3116 0.076 Uiso 1 1 calc R . .
H45 H 0.1138 -1.0469 0.2523 0.076 Uiso 1 1 calc R . .
C19 C 0.0200(2) -0.6842(2) 0.28126(19) 0.0283(9) Uani 0.862(3) 1 d P A 1
H46 H 0.0478 -0.6698 0.3182 0.043 Uiso 0.862(3) 1 calc PR A 1
H47 H -0.0157 -0.6900 0.2884 0.043 Uiso 0.862(3) 1 calc PR A 1
H48 H 0.0161 -0.6513 0.2502 0.043 Uiso 0.862(3) 1 calc PR A 1
C20 C 0.08625(17) -0.7413(2) 0.20814(18) 0.0326(9) Uani 0.862(3) 1 d P A 1
H49 H 0.0653 -0.7124 0.1761 0.049 Uiso 0.862(3) 1 calc PR A 1
H50 H 0.0964 -0.7808 0.1908 0.049 Uiso 0.862(3) 1 calc PR A 1
H51 H 0.1199 -0.7193 0.2324 0.049 Uiso 0.862(3) 1 calc PR A 1
C21 C -0.02418(15) -0.80160(18) 0.20370(16) 0.0266(8) Uani 0.862(3) 1 d P A 1
C22 C -0.05785(19) -0.7481(2) 0.1626(2) 0.0437(11) Uani 0.862(3) 1 d P A 1
H52 H -0.0353 -0.7282 0.1404 0.066 Uiso 0.862(3) 1 calc PR A 1
H53 H -0.0685 -0.7150 0.1868 0.066 Uiso 0.862(3) 1 calc PR A 1
H54 H -0.0912 -0.7672 0.1346 0.066 Uiso 0.862(3) 1 calc PR A 1
C23 C -0.0120(2) -0.8549(2) 0.1648(2) 0.0378(11) Uani 0.862(3) 1 d P A 1
H55 H 0.0087 -0.8899 0.1902 0.057 Uiso 0.862(3) 1 calc PR A 1
H56 H 0.0100 -0.8370 0.1411 0.057 Uiso 0.862(3) 1 calc PR A 1
H57 H -0.0469 -0.8721 0.1381 0.057 Uiso 0.862(3) 1 calc PR A 1
C24 C -0.05913(18) -0.8308(2) 0.2388(2) 0.0357(10) Uani 0.862(3) 1 d P A 1
H58 H -0.0927 -0.8499 0.2112 0.054 Uiso 0.862(3) 1 calc PR A 1
H59 H -0.0693 -0.7969 0.2625 0.054 Uiso 0.862(3) 1 calc PR A 1
H60 H -0.0379 -0.8647 0.2655 0.054 Uiso 0.862(3) 1 calc PR A 1
C25 C 0.24415(13) -0.69544(19) 0.31039(15) 0.0340(8) Uani 1 1 d . . .
H61 H 0.2216 -0.6757 0.2717 0.041 Uiso 1 1 calc R . .
C26 C 0.23764(16) -0.76677(19) 0.30092(19) 0.0427(9) Uani 1 1 d . . .
H62 H 0.1990 -0.7791 0.2969 0.051 Uiso 1 1 calc R . .
H63 H 0.2623 -0.7894 0.3363 0.051 Uiso 1 1 calc R . .
C27 C 0.25157(17) -0.7893(2) 0.2446(2) 0.0456(10) Uani 1 1 d . . .
H64 H 0.2488 -0.8371 0.2410 0.055 Uiso 1 1 calc R . .
H65 H 0.2250 -0.7701 0.2085 0.055 Uiso 1 1 calc R . .
C28 C 0.31105(18) -0.7672(2) 0.2499(2) 0.0545(12) Uani 1 1 d . . .
H66 H 0.3376 -0.7928 0.2817 0.065 Uiso 1 1 calc R . .
H67 H 0.3183 -0.7767 0.2119 0.065 Uiso 1 1 calc R . .
C29 C 0.32079(16) -0.6968(2) 0.26372(18) 0.0464(10) Uani 1 1 d . . .
H68 H 0.2995 -0.6711 0.2286 0.056 Uiso 1 1 calc R . .
H69 H 0.3605 -0.6871 0.2715 0.056 Uiso 1 1 calc R . .
C30 C 0.30413(13) -0.67658(18) 0.31711(16) 0.0336(8) Uani 1 1 d . . .
H70 H 0.3083 -0.6290 0.3223 0.040 Uiso 1 1 calc R . .
H71 H 0.3291 -0.6974 0.3533 0.040 Uiso 1 1 calc R . .
C31 C 0.27282(13) -0.64889(15) 0.43414(14) 0.0267(7) Uani 1 1 d . . .
H72 H 0.3024 -0.6278 0.4209 0.032 Uiso 1 1 calc R . .
C32 C 0.29606(14) -0.71283(16) 0.46517(15) 0.0314(7) Uani 1 1 d . . .
H73 H 0.2669 -0.7355 0.4771 0.038 Uiso 1 1 calc R . .
H74 H 0.3070 -0.7411 0.4369 0.038 Uiso 1 1 calc R . .
C33 C 0.34614(16) -0.7013(2) 0.52026(17) 0.0461(10) Uani 1 1 d . . .
H75 H 0.3587 -0.7433 0.5403 0.055 Uiso 1 1 calc R . .
H76 H 0.3768 -0.6832 0.5077 0.055 Uiso 1 1 calc R . .
C34 C 0.33297(17) -0.6551(2) 0.56408(17) 0.0477(10) Uani 1 1 d . . .
H77 H 0.3057 -0.6755 0.5806 0.057 Uiso 1 1 calc R . .
H78 H 0.3671 -0.6463 0.5975 0.057 Uiso 1 1 calc R . .
C35 C 0.30978(16) -0.5920(2) 0.53398(17) 0.0421(9) Uani 1 1 d . . .
H79 H 0.3387 -0.5691 0.5217 0.051 Uiso 1 1 calc R . .
H80 H 0.2991 -0.5640 0.5626 0.051 Uiso 1 1 calc R . .
C36 C 0.25935(15) -0.60374(18) 0.47922(15) 0.0351(8) Uani 1 1 d . . .
H81 H 0.2459 -0.5617 0.4598 0.042 Uiso 1 1 calc R . .
H82 H 0.2293 -0.6231 0.4920 0.042 Uiso 1 1 calc R . .
C37 C 0.18990(14) -0.58041(16) 0.33920(16) 0.0330(7) Uani 1 1 d . . .
H83 H 0.1769 -0.5598 0.3708 0.040 Uiso 1 1 calc R . .
C38 C 0.23438(14) -0.53509(17) 0.33049(17) 0.0345(8) Uani 1 1 d . . .
H84 H 0.2490 -0.5533 0.2996 0.041 Uiso 1 1 calc R . .
H85 H 0.2654 -0.5320 0.3682 0.041 Uiso 1 1 calc R . .
C39 C 0.21062(17) -0.46655(19) 0.31126(19) 0.0462(10) Uani 1 1 d . . .
H86 H 0.1993 -0.4467 0.3438 0.055 Uiso 1 1 calc R . .
H87 H 0.2397 -0.4389 0.3042 0.055 Uiso 1 1 calc R . .
C40 C 0.16200(15) -0.46897(19) 0.25593(18) 0.0421(9) Uani 1 1 d . . .
H88 H 0.1741 -0.4844 0.2223 0.051 Uiso 1 1 calc R . .
H89 H 0.1465 -0.4248 0.2462 0.051 Uiso 1 1 calc R . .
C41 C 0.11743(14) -0.51411(18) 0.26392(19) 0.0420(9) Uani 1 1 d . . .
H90 H 0.1020 -0.4955 0.2940 0.050 Uiso 1 1 calc R . .
H91 H 0.0870 -0.5175 0.2257 0.050 Uiso 1 1 calc R . .
C42 C 0.14029(15) -0.58150(18) 0.28375(19) 0.0443(10) Uani 1 1 d . . .
H92 H 0.1109 -0.6082 0.2914 0.053 Uiso 1 1 calc R . .
H93 H 0.1508 -0.6023 0.2511 0.053 Uiso 1 1 calc R . .
C43 C 0.12515(13) -0.65254(16) 0.44450(14) 0.0271(7) Uani 1 1 d . . .
C44 C 0.09611(15) -0.55160(16) 0.49032(17) 0.0341(8) Uani 1 1 d . . .
C45 C 0.12192(17) -0.53974(18) 0.55101(18) 0.0405(9) Uani 1 1 d . A .
C46 C 0.1070(2) -0.4825(2) 0.5735(2) 0.0542(12) Uani 1 1 d . . .
H94 H 0.1231 -0.4724 0.6146 0.065 Uiso 1 1 calc R A .
C47 C 0.0695(2) -0.4404(2) 0.5374(2) 0.0584(13) Uani 1 1 d . A .
H95 H 0.0603 -0.4016 0.5539 0.070 Uiso 1 1 calc R . .
C48 C 0.04491(19) -0.45323(19) 0.4779(2) 0.0519(11) Uani 1 1 d . . .
H96 H 0.0192 -0.4232 0.4537 0.062 Uiso 1 1 calc R A .
C49 C 0.05754(17) -0.51014(17) 0.45254(18) 0.0398(9) Uani 1 1 d . A .
C50 C 0.16367(19) -0.5859(2) 0.58874(18) 0.0514(11) Uani 1 1 d . . .
H97 H 0.1787 -0.5684 0.6292 0.077 Uiso 1 1 calc R A .
H98 H 0.1937 -0.5918 0.5715 0.077 Uiso 1 1 calc R . .
H99 H 0.1460 -0.6278 0.5902 0.077 Uiso 1 1 calc R . .
C51 C 0.03063(19) -0.5258(2) 0.38796(19) 0.0503(10) Uani 1 1 d . . .
H100 H 0.0017 -0.4938 0.3702 0.076 Uiso 1 1 calc R A .
H101 H 0.0141 -0.5692 0.3843 0.076 Uiso 1 1 calc R . .
H102 H 0.0584 -0.5247 0.3672 0.076 Uiso 1 1 calc R . .
Pd2 Pd 0.366780(9) -0.277390(10) 0.616953(9) 0.01788(6) Uani 1 1 d . . .
P2 P 0.29433(3) -0.33074(4) 0.64701(3) 0.02035(15) Uani 1 1 d . . .
Si7 Si 0.41169(3) -0.18881(4) 0.57945(3) 0.01944(16) Uani 1 1 d . . .
Si8 Si 0.40086(3) -0.17848(4) 0.67201(3) 0.01919(16) Uani 1 1 d . . .
Si9 Si 0.33394(4) -0.16511(4) 0.49394(4) 0.02356(17) Uani 1 1 d . . .
Si10 Si 0.49232(3) -0.21449(4) 0.55367(4) 0.02299(17) Uani 1 1 d U G .
Si11 Si 0.48178(4) -0.19976(4) 0.75600(4) 0.02583(18) Uani 1 1 d . . .
Si12 Si 0.35532(4) -0.08626(4) 0.69482(4) 0.02355(17) Uani 1 1 d . . .
N2 N 0.40038(11) -0.39172(12) 0.54650(11) 0.0236(5) Uani 1 1 d . . .
C52 C 0.27340(14) -0.14131(17) 0.51890(16) 0.0338(7) Uani 1 1 d . . .
H103 H 0.2389 -0.1507 0.4871 0.051 Uiso 1 1 calc R . .
H104 H 0.2753 -0.0948 0.5280 0.051 Uiso 1 1 calc R . .
H105 H 0.2744 -0.1660 0.5547 0.051 Uiso 1 1 calc R . .
C53 C 0.31533(15) -0.24379(16) 0.45151(15) 0.0331(7) Uani 1 1 d . . .
H106 H 0.3105 -0.2779 0.4784 0.050 Uiso 1 1 calc R . .
H107 H 0.3450 -0.2562 0.4354 0.050 Uiso 1 1 calc R . .
H108 H 0.2808 -0.2382 0.4187 0.050 Uiso 1 1 calc R . .
C54 C 0.33661(14) -0.10117(17) 0.43500(14) 0.0311(7) Uani 1 1 d . . .
C55 C 0.35218(18) -0.03369(18) 0.46100(17) 0.0443(9) Uani 1 1 d . . .
H109 H 0.3897 -0.0346 0.4893 0.066 Uiso 1 1 calc R . .
H110 H 0.3261 -0.0200 0.4817 0.066 Uiso 1 1 calc R . .
H111 H 0.3507 -0.0031 0.4288 0.066 Uiso 1 1 calc R . .
C56 C 0.3751(2) -0.1223(2) 0.3997(2) 0.0576(13) Uani 1 1 d . . .
H112 H 0.3720 -0.0915 0.3673 0.086 Uiso 1 1 calc R . .
H113 H 0.3645 -0.1657 0.3831 0.086 Uiso 1 1 calc R . .
H114 H 0.4134 -0.1232 0.4263 0.086 Uiso 1 1 calc R . .
C57 C 0.27805(17) -0.09694(19) 0.38995(18) 0.0474(10) Uani 1 1 d . . .
H115 H 0.2523 -0.0808 0.4101 0.071 Uiso 1 1 calc R . .
H116 H 0.2663 -0.1401 0.3734 0.071 Uiso 1 1 calc R . .
H117 H 0.2783 -0.0672 0.3577 0.071 Uiso 1 1 calc R . .
C58 C 0.53679(14) -0.27721(17) 0.60406(15) 0.0330(7) Uani 1 1 d . . .
H118 H 0.5143 -0.3154 0.6057 0.049 Uiso 1 1 calc R . .
H119 H 0.5525 -0.2591 0.6442 0.049 Uiso 1 1 calc R . .
H120 H 0.5668 -0.2899 0.5886 0.049 Uiso 1 1 calc R . .
C59 C 0.47109(15) -0.25724(18) 0.47912(15) 0.0350(8) Uani 1 1 d . . .
H121 H 0.5041 -0.2676 0.4679 0.052 Uiso 1 1 calc R . .
H122 H 0.4467 -0.2289 0.4488 0.052 Uiso 1 1 calc R . .
H123 H 0.4514 -0.2974 0.4820 0.052 Uiso 1 1 calc R . .
C60 C 0.53835(14) -0.14040(17) 0.55109(16) 0.0320(7) Uani 1 1 d U . .
C61 C 0.48300(18) -0.1546(2) 0.82577(16) 0.0468(10) Uani 1 1 d . . .
H124 H 0.5188 -0.1613 0.8564 0.070 Uiso 1 1 calc R B 1
H125 H 0.4534 -0.1710 0.8403 0.070 Uiso 1 1 calc R B 1
H126 H 0.4774 -0.1082 0.8169 0.070 Uiso 1 1 calc R B 1
C62 C 0.54679(14) -0.17041(18) 0.74288(19) 0.0414(9) Uani 1 1 d . . .
H127 H 0.5436 -0.1239 0.7338 0.062 Uiso 1 1 calc R C 1
H128 H 0.5524 -0.1941 0.7092 0.062 Uiso 1 1 calc R C 1
H129 H 0.5784 -0.1779 0.7787 0.062 Uiso 1 1 calc R C 1
C63 C 0.49122(13) -0.28905(16) 0.77912(14) 0.0270(7) Uani 1 1 d . . .
C64 C 0.54287(16) -0.2965(2) 0.83435(16) 0.0431(9) Uani 1 1 d . . .
H130 H 0.5477 -0.3423 0.8461 0.065 Uiso 1 1 calc R D 1
H131 H 0.5381 -0.2707 0.8673 0.065 Uiso 1 1 calc R D 1
H132 H 0.5756 -0.2812 0.8248 0.065 Uiso 1 1 calc R D 1
C65 C 0.49846(14) -0.33101(16) 0.72903(14) 0.0298(7) Uani 1 1 d . . .
H133 H 0.4988 -0.3769 0.7401 0.045 Uiso 1 1 calc R E 1
H134 H 0.5335 -0.3200 0.7223 0.045 Uiso 1 1 calc R E 1
H135 H 0.4677 -0.3231 0.6925 0.045 Uiso 1 1 calc R E 1
C66 C 0.44044(15) -0.31291(19) 0.79476(17) 0.0390(8) Uani 1 1 d . . .
H136 H 0.4078 -0.3111 0.7592 0.059 Uiso 1 1 calc R F 1
H137 H 0.4345 -0.2852 0.8259 0.059 Uiso 1 1 calc R F 1
H138 H 0.4465 -0.3578 0.8092 0.059 Uiso 1 1 calc R F 1
C67 C 0.27824(13) -0.08317(17) 0.65717(16) 0.0328(7) Uani 1 1 d . . .
H139 H 0.2629 -0.1270 0.6550 0.049 Uiso 1 1 calc R . .
H140 H 0.2705 -0.0657 0.6168 0.049 Uiso 1 1 calc R . .
H141 H 0.2613 -0.0552 0.6801 0.049 Uiso 1 1 calc R . .
C68 C 0.36167(15) -0.08272(18) 0.77662(15) 0.0348(8) Uani 1 1 d . . .
H142 H 0.3319 -0.0557 0.7820 0.052 Uiso 1 1 calc R . .
H143 H 0.3975 -0.0639 0.7990 0.052 Uiso 1 1 calc R . .
H144 H 0.3589 -0.1267 0.7913 0.052 Uiso 1 1 calc R . .
C69 C 0.38798(14) -0.00754(15) 0.67814(15) 0.0293(7) Uani 1 1 d . . .
C70 C 0.36833(17) 0.05033(17) 0.70729(18) 0.0422(9) Uani 1 1 d . . .
H145 H 0.3809 0.0909 0.6940 0.063 Uiso 1 1 calc R . .
H146 H 0.3837 0.0469 0.7508 0.063 Uiso 1 1 calc R . .
H147 H 0.3278 0.0502 0.6957 0.063 Uiso 1 1 calc R . .
C71 C 0.45103(14) -0.01169(17) 0.70262(17) 0.0366(8) Uani 1 1 d . . .
H148 H 0.4639 -0.0486 0.6843 0.055 Uiso 1 1 calc R . .
H149 H 0.4624 -0.0177 0.7460 0.055 Uiso 1 1 calc R . .
H150 H 0.4672 0.0285 0.6933 0.055 Uiso 1 1 calc R . .
C72 C 0.37143(17) 0.00318(18) 0.61078(16) 0.0406(9) Uani 1 1 d . . .
H151 H 0.3896 0.0424 0.6025 0.061 Uiso 1 1 calc R . .
H152 H 0.3312 0.0084 0.5947 0.061 Uiso 1 1 calc R . .
H153 H 0.3829 -0.0343 0.5920 0.061 Uiso 1 1 calc R . .
C73 C 0.25620(12) -0.28092(17) 0.68826(14) 0.0274(7) Uani 1 1 d . . .
H154 H 0.2440 -0.2408 0.6639 0.033 Uiso 1 1 calc R . .
C74 C 0.20313(14) -0.31100(19) 0.69528(16) 0.0359(8) Uani 1 1 d . . .
H155 H 0.1781 -0.3241 0.6557 0.043 Uiso 1 1 calc R . .
H156 H 0.2127 -0.3503 0.7206 0.043 Uiso 1 1 calc R . .
C75 C 0.17367(15) -0.2622(2) 0.72375(17) 0.0450(10) Uani 1 1 d . . .
H157 H 0.1615 -0.2245 0.6967 0.054 Uiso 1 1 calc R . .
H158 H 0.1403 -0.2827 0.7289 0.054 Uiso 1 1 calc R . .
C76 C 0.21050(15) -0.2388(2) 0.78335(16) 0.0390(8) Uani 1 1 d . . .
H159 H 0.2193 -0.2755 0.8119 0.047 Uiso 1 1 calc R . .
H160 H 0.1908 -0.2053 0.7991 0.047 Uiso 1 1 calc R . .
C77 C 0.26352(15) -0.21051(18) 0.77796(16) 0.0350(8) Uani 1 1 d . . .
H161 H 0.2882 -0.1989 0.8182 0.042 Uiso 1 1 calc R . .
H162 H 0.2549 -0.1702 0.7540 0.042 Uiso 1 1 calc R . .
C78 C 0.29378(13) -0.25765(17) 0.74874(14) 0.0302(7) Uani 1 1 d . . .
H163 H 0.3266 -0.2358 0.7435 0.036 Uiso 1 1 calc R . .
H164 H 0.3068 -0.2955 0.7752 0.036 Uiso 1 1 calc R . .
C79 C 0.23693(12) -0.35550(15) 0.57944(13) 0.0233(6) Uani 1 1 d . . .
H165 H 0.2082 -0.3782 0.5929 0.028 Uiso 1 1 calc R . .
C80 C 0.21010(14) -0.29536(16) 0.54328(14) 0.0312(7) Uani 1 1 d . . .
H166 H 0.1963 -0.2663 0.5688 0.037 Uiso 1 1 calc R . .
H167 H 0.2384 -0.2714 0.5308 0.037 Uiso 1 1 calc R . .
C81 C 0.16225(16) -0.3137(2) 0.48810(16) 0.0423(9) Uani 1 1 d . . .
H168 H 0.1321 -0.3331 0.5007 0.051 Uiso 1 1 calc R . .
H169 H 0.1476 -0.2740 0.4648 0.051 Uiso 1 1 calc R . .
C82 C 0.18021(16) -0.36175(19) 0.44870(15) 0.0402(9) Uani 1 1 d . . .
H170 H 0.1475 -0.3754 0.4154 0.048 Uiso 1 1 calc R . .
H171 H 0.2066 -0.3404 0.4315 0.048 Uiso 1 1 calc R . .
C83 C 0.20737(14) -0.42107(17) 0.48405(15) 0.0331(7) Uani 1 1 d . . .
H172 H 0.2210 -0.4500 0.4582 0.040 Uiso 1 1 calc R . .
H173 H 0.1796 -0.4454 0.4971 0.040 Uiso 1 1 calc R . .
C84 C 0.25563(13) -0.40186(16) 0.53866(14) 0.0285(7) Uani 1 1 d . . .
H174 H 0.2847 -0.3806 0.5255 0.034 Uiso 1 1 calc R . .
H175 H 0.2718 -0.4414 0.5613 0.034 Uiso 1 1 calc R . .
C85 C 0.31393(12) -0.40634(15) 0.69268(14) 0.0250(6) Uani 1 1 d . . .
H176 H 0.3249 -0.3919 0.7352 0.030 Uiso 1 1 calc R . .
C86 C 0.26829(13) -0.45776(16) 0.68591(16) 0.0309(7) Uani 1 1 d . . .
H177 H 0.2355 -0.4372 0.6926 0.037 Uiso 1 1 calc R . .
H178 H 0.2569 -0.4755 0.6449 0.037 Uiso 1 1 calc R . .
C87 C 0.28906(15) -0.51295(17) 0.73066(17) 0.0371(8) Uani 1 1 d . . .
H179 H 0.2970 -0.4957 0.7716 0.045 Uiso 1 1 calc R . .
H180 H 0.2596 -0.5461 0.7244 0.045 Uiso 1 1 calc R . .
C88 C 0.34025(15) -0.54428(17) 0.72465(18) 0.0384(8) Uani 1 1 d . . .
H181 H 0.3312 -0.5666 0.6856 0.046 Uiso 1 1 calc R . .
H182 H 0.3538 -0.5773 0.7563 0.046 Uiso 1 1 calc R . .
C89 C 0.38549(14) -0.49420(17) 0.72942(17) 0.0354(8) Uani 1 1 d . . .
H183 H 0.4175 -0.5156 0.7219 0.042 Uiso 1 1 calc R . .
H184 H 0.3981 -0.4762 0.7704 0.042 Uiso 1 1 calc R . .
C90 C 0.36498(13) -0.43880(15) 0.68473(15) 0.0281(7) Uani 1 1 d . . .
H185 H 0.3948 -0.4062 0.6904 0.034 Uiso 1 1 calc R . .
H186 H 0.3559 -0.4561 0.6437 0.034 Uiso 1 1 calc R . .
C91 C 0.38521(12) -0.34803(15) 0.56812(13) 0.0221(6) Uani 1 1 d . . .
C92 C 0.41315(13) -0.44916(14) 0.52181(14) 0.0230(6) Uani 1 1 d . . .
C93 C 0.45226(13) -0.49122(15) 0.55864(15) 0.0275(7) Uani 1 1 d . . .
C94 C 0.46276(15) -0.54881(16) 0.53338(17) 0.0350(8) Uani 1 1 d . . .
H187 H 0.4886 -0.5790 0.5572 0.042 Uiso 1 1 calc R . .
C95 C 0.43600(16) -0.56258(17) 0.47412(18) 0.0385(9) Uani 1 1 d . . .
H188 H 0.4437 -0.6022 0.4576 0.046 Uiso 1 1 calc R . .
C96 C 0.39837(15) -0.51979(17) 0.43853(16) 0.0333(8) Uani 1 1 d . . .
H189 H 0.3807 -0.5300 0.3978 0.040 Uiso 1 1 calc R . .
C97 C 0.38596(13) -0.46176(15) 0.46158(14) 0.0265(7) Uani 1 1 d . . .
C98 C 0.48211(16) -0.47399(18) 0.62279(15) 0.0366(8) Uani 1 1 d . . .
H190 H 0.4931 -0.4282 0.6254 0.055 Uiso 1 1 calc R . .
H191 H 0.5151 -0.5012 0.6378 0.055 Uiso 1 1 calc R . .
H192 H 0.4575 -0.4813 0.6468 0.055 Uiso 1 1 calc R . .
C99 C 0.34523(15) -0.41442(18) 0.42399(15) 0.0367(8) Uani 1 1 d . . .
H193 H 0.3313 -0.4306 0.3830 0.055 Uiso 1 1 calc R . .
H194 H 0.3634 -0.3724 0.4244 0.055 Uiso 1 1 calc R . .
H195 H 0.3143 -0.4092 0.4400 0.055 Uiso 1 1 calc R . .
C100 C 0.5132(4) -0.0997(5) 0.4956(5) 0.067(3) Uani 0.519(6) 1 d PU G 2
H196 H 0.4801 -0.0777 0.4986 0.100 Uiso 0.519(6) 1 calc PR G 2
H197 H 0.5031 -0.1279 0.4604 0.100 Uiso 0.519(6) 1 calc PR G 2
H198 H 0.5402 -0.0674 0.4920 0.100 Uiso 0.519(6) 1 calc PR G 2
C101 C 0.5969(4) -0.1493(5) 0.5955(5) 0.061(2) Uani 0.481(6) 1 d PU G 1
H199 H 0.6213 -0.1151 0.5892 0.091 Uiso 0.481(6) 1 calc PR G 1
H200 H 0.6114 -0.1919 0.5893 0.091 Uiso 0.481(6) 1 calc PR G 1
H201 H 0.5952 -0.1465 0.6364 0.091 Uiso 0.481(6) 1 calc PR G 1
C102 C 0.5159(4) -0.0785(4) 0.5688(6) 0.063(3) Uani 0.481(6) 1 d PU G 1
H202 H 0.5103 -0.0845 0.6077 0.094 Uiso 0.481(6) 1 calc PR G 1
H203 H 0.4805 -0.0678 0.5389 0.094 Uiso 0.481(6) 1 calc PR G 1
H204 H 0.5423 -0.0432 0.5713 0.094 Uiso 0.481(6) 1 calc PR G 1
C103 C 0.5466(5) -0.1334(5) 0.4901(4) 0.059(2) Uani 0.481(6) 1 d PU G 1
H205 H 0.5717 -0.0970 0.4910 0.088 Uiso 0.481(6) 1 calc PR G 1
H206 H 0.5109 -0.1251 0.4598 0.088 Uiso 0.481(6) 1 calc PR G 1
H207 H 0.5626 -0.1735 0.4803 0.088 Uiso 0.481(6) 1 calc PR G 1
C104 C 0.5937(3) -0.1651(5) 0.5465(5) 0.060(2) Uani 0.519(6) 1 d PU G 2
H208 H 0.6182 -0.1282 0.5475 0.090 Uiso 0.519(6) 1 calc PR G 2
H209 H 0.5873 -0.1889 0.5090 0.090 Uiso 0.519(6) 1 calc PR G 2
H210 H 0.6109 -0.1942 0.5801 0.090 Uiso 0.519(6) 1 calc PR G 2
C105 C 0.5508(5) -0.1001(5) 0.6066(5) 0.068(2) Uani 0.519(6) 1 d PU G 2
H211 H 0.5792 -0.0680 0.6069 0.102 Uiso 0.519(6) 1 calc PR G 2
H212 H 0.5642 -0.1283 0.6417 0.102 Uiso 0.519(6) 1 calc PR G 2
H213 H 0.5171 -0.0779 0.6076 0.102 Uiso 0.519(6) 1 calc PR G 2
Si13 Si 0.0177(3) -0.8043(3) 0.2489(3) 0.030(2) Uiso 0.138(3) 1 d P A 2
C106 C 0.0090(11) -0.7145(13) 0.2244(12) 0.035(6) Uiso 0.138(3) 1 d P A 2
C107 C 0.0626(13) -0.6916(16) 0.2108(14) 0.052(8) Uiso 0.138(3) 1 d P A 2
H214 H 0.0658 -0.7147 0.1757 0.077 Uiso 0.138(3) 1 calc PR A 2
H215 H 0.0951 -0.7009 0.2452 0.077 Uiso 0.138(3) 1 calc PR A 2
H216 H 0.0604 -0.6448 0.2029 0.077 Uiso 0.138(3) 1 calc PR A 2
C108 C -0.0405(12) -0.7068(16) 0.1674(13) 0.044(7) Uiso 0.138(3) 1 d P A 2
H217 H -0.0746 -0.7186 0.1758 0.066 Uiso 0.138(3) 1 calc PR A 2
H218 H -0.0355 -0.7354 0.1363 0.066 Uiso 0.138(3) 1 calc PR A 2
H219 H -0.0428 -0.6617 0.1539 0.066 Uiso 0.138(3) 1 calc PR A 2
C109 C 0.0131(15) -0.8527(19) 0.1785(17) 0.050(9) Uiso 0.138(3) 1 d P A 2
H220 H -0.0211 -0.8413 0.1470 0.075 Uiso 0.138(3) 1 calc PR A 2
H221 H 0.0131 -0.8992 0.1871 0.075 Uiso 0.138(3) 1 calc PR A 2
H222 H 0.0450 -0.8423 0.1653 0.075 Uiso 0.138(3) 1 calc PR A 2
C110 C 0.0011(13) -0.6710(16) 0.2738(14) 0.030(8) Uiso 0.138(3) 1 d P A 2
H223 H -0.0022 -0.6257 0.2606 0.045 Uiso 0.138(3) 1 calc PR A 2
H224 H 0.0331 -0.6756 0.3098 0.045 Uiso 0.138(3) 1 calc PR A 2
H225 H -0.0326 -0.6839 0.2826 0.045 Uiso 0.138(3) 1 calc PR A 2
C111 C -0.0509(15) -0.8303(18) 0.2640(15) 0.039(9) Uiso 0.138(3) 1 d P A 2
H226 H -0.0826 -0.8211 0.2287 0.058 Uiso 0.138(3) 1 calc PR A 2
H227 H -0.0548 -0.8058 0.2981 0.058 Uiso 0.138(3) 1 calc PR A 2
H228 H -0.0497 -0.8768 0.2729 0.058 Uiso 0.138(3) 1 calc PR A 2

loop_
_atom_site_aniso_label
_atom_site_aniso_U_11
_atom_site_aniso_U_22
_atom_site_aniso_U_33
_atom_site_aniso_U_23
_atom_site_aniso_U_13
_atom_site_aniso_U_12
Pd1 0.02351(11) 0.01879(12) 0.02132(11) 0.00001(8) 0.01042(9) 0.00161(9)
P1 0.0219(4) 0.0259(4) 0.0246(4) 0.0026(3) 0.0093(3) 0.0007(3)
Si1 0.0229(4) 0.0221(4) 0.0207(4) 0.0024(3) 0.0094(3) 0.0027(3)
Si2 0.0221(4) 0.0209(4) 0.0209(4) -0.0006(3) 0.0079(3) 0.0027(3)
Si3 0.0283(4) 0.0253(4) 0.0225(4) 0.0014(3) 0.0067(3) 0.0025(3)
Si4 0.0257(4) 0.0259(4) 0.0251(4) -0.0007(3) 0.0127(3) 0.0030(3)
Si5 0.0266(4) 0.0221(4) 0.0274(4) -0.0042(3) 0.0101(3) 0.0030(3)
Si6 0.0208(5) 0.0220(5) 0.0168(5) -0.0007(3) 0.0032(4) -0.0007(4)
N1 0.0370(15) 0.0257(15) 0.0352(15) -0.0032(12) 0.0208(13) -0.0021(12)
C1 0.045(2) 0.0328(19) 0.0305(18) -0.0026(14) 0.0063(16) 0.0000(16)
C2 0.0303(17) 0.041(2) 0.0380(19) 0.0020(16) 0.0115(15) 0.0049(15)
C3 0.0389(19) 0.0301(18) 0.0266(17) 0.0061(13) 0.0089(14) 0.0047(14)
C4 0.065(3) 0.058(3) 0.039(2) 0.0145(19) 0.025(2) 0.015(2)
C5 0.052(2) 0.050(2) 0.035(2) 0.0163(18) 0.0007(18) 0.0073(19)
C6 0.062(3) 0.033(2) 0.043(2) 0.0058(17) 0.0147(19) -0.0109(18)
C7 0.0375(18) 0.0304(19) 0.040(2) 0.0019(15) 0.0121(16) 0.0061(15)
C8 0.046(2) 0.047(2) 0.0322(19) -0.0065(16) 0.0182(16) 0.0006(17)
C9 0.0306(17) 0.0341(19) 0.0429(19) 0.0022(14) 0.0179(15) -0.0012(14)
C10 0.047(3) 0.079(4) 0.136(5) -0.002(3) 0.054(3) -0.005(2)
C11 0.132(6) 0.102(5) 0.115(4) -0.066(4) 0.083(4) -0.084(4)
C12 0.064(3) 0.091(4) 0.149(5) 0.079(4) -0.014(4) -0.033(3)
C13 0.0396(19) 0.040(2) 0.0324(18) -0.0054(15) 0.0149(15) 0.0023(16)
C14 0.0324(18) 0.0319(19) 0.040(2) -0.0063(15) 0.0083(15) 0.0074(14)
C15 0.0364(18) 0.0252(17) 0.043(2) -0.0028(14) 0.0136(16) 0.0001(14)
C16 0.039(2) 0.038(2) 0.071(3) -0.001(2) 0.019(2) -0.0085(17)
C17 0.075(3) 0.040(2) 0.049(2) 0.0108(19) 0.026(2) -0.004(2)
C18 0.060(3) 0.0229(19) 0.070(3) -0.0089(18) 0.023(2) 0.0020(18)
C19 0.026(2) 0.028(2) 0.027(2) -0.0013(16) 0.0027(18) 0.0032(19)
C20 0.036(2) 0.035(2) 0.0270(19) 0.0019(16) 0.0093(16) -0.0040(17)
C21 0.0250(18) 0.0267(19) 0.0224(18) -0.0033(14) -0.0006(14) 0.0000(14)
C22 0.040(2) 0.038(2) 0.036(2) -0.0015(19) -0.0136(19) 0.001(2)
C23 0.033(2) 0.044(3) 0.031(2) -0.0154(19) 0.003(2) -0.004(2)
C24 0.026(2) 0.043(3) 0.037(3) -0.006(2) 0.007(2) -0.0025(18)
C25 0.0237(16) 0.049(2) 0.0305(17) -0.0065(15) 0.0103(14) -0.0009(15)
C26 0.041(2) 0.039(2) 0.056(2) -0.0064(18) 0.0274(19) -0.0053(16)
C27 0.051(2) 0.038(2) 0.063(3) -0.0093(18) 0.038(2) 0.0011(17)
C28 0.053(2) 0.050(3) 0.082(3) 0.003(2) 0.051(2) 0.009(2)
C29 0.0327(19) 0.064(3) 0.049(2) 0.004(2) 0.0224(18) -0.0003(18)
C30 0.0243(16) 0.039(2) 0.043(2) 0.0062(15) 0.0177(15) 0.0035(14)
C31 0.0271(15) 0.0264(16) 0.0276(16) 0.0003(13) 0.0098(13) -0.0030(13)
C32 0.0329(17) 0.0284(17) 0.0297(17) 0.0025(13) 0.0053(14) 0.0000(14)
C33 0.041(2) 0.050(2) 0.039(2) 0.0046(18) -0.0003(17) 0.0051(18)
C34 0.045(2) 0.061(3) 0.0309(19) -0.0014(18) 0.0027(17) -0.009(2)
C35 0.046(2) 0.047(2) 0.035(2) -0.0123(17) 0.0141(17) -0.0138(18)
C36 0.0398(19) 0.0320(19) 0.0332(18) -0.0017(14) 0.0109(15) 0.0017(15)
C37 0.0293(17) 0.0281(18) 0.0394(19) 0.0085(14) 0.0076(14) -0.0015(14)
C38 0.0269(16) 0.0307(18) 0.043(2) 0.0094(15) 0.0066(15) -0.0056(14)
C39 0.048(2) 0.032(2) 0.054(2) 0.0119(18) 0.0095(19) -0.0046(17)
C40 0.038(2) 0.034(2) 0.053(2) 0.0116(17) 0.0119(18) 0.0066(16)
C41 0.0263(17) 0.038(2) 0.057(2) 0.0131(18) 0.0070(16) 0.0046(15)
C42 0.0300(18) 0.033(2) 0.061(3) 0.0091(18) 0.0017(17) -0.0034(15)
C43 0.0327(16) 0.0250(16) 0.0269(16) 0.0012(13) 0.0144(13) -0.0007(13)
C44 0.044(2) 0.0215(16) 0.050(2) -0.0071(15) 0.0336(17) -0.0061(14)
C45 0.054(2) 0.035(2) 0.046(2) -0.0121(16) 0.0357(19) -0.0128(17)
C46 0.080(3) 0.039(2) 0.063(3) -0.024(2) 0.051(3) -0.020(2)
C47 0.084(3) 0.029(2) 0.090(4) -0.018(2) 0.068(3) -0.011(2)
C48 0.067(3) 0.0253(19) 0.084(3) 0.001(2) 0.053(3) 0.0030(18)
C49 0.055(2) 0.0243(18) 0.057(2) -0.0006(16) 0.041(2) -0.0020(16)
C50 0.066(3) 0.054(3) 0.038(2) -0.0130(19) 0.022(2) -0.008(2)
C51 0.065(3) 0.038(2) 0.056(3) 0.0096(19) 0.030(2) 0.009(2)
Pd2 0.02148(11) 0.01522(11) 0.01791(11) -0.00072(8) 0.00755(8) 0.00083(8)
P2 0.0210(3) 0.0198(4) 0.0212(4) 0.0008(3) 0.0079(3) 0.0010(3)
Si7 0.0217(4) 0.0190(4) 0.0191(4) 0.0015(3) 0.0084(3) 0.0018(3)
Si8 0.0215(4) 0.0169(4) 0.0194(4) -0.0019(3) 0.0068(3) 0.0017(3)
Si9 0.0271(4) 0.0222(4) 0.0202(4) 0.0013(3) 0.0058(3) 0.0027(3)
Si10 0.0251(4) 0.0235(4) 0.0236(4) 0.0002(3) 0.0122(3) 0.0023(3)
Si11 0.0260(4) 0.0254(4) 0.0226(4) -0.0045(3) 0.0027(3) 0.0015(3)
Si12 0.0258(4) 0.0206(4) 0.0252(4) -0.0049(3) 0.0092(3) 0.0024(3)
N2 0.0289(13) 0.0209(13) 0.0227(13) -0.0005(10) 0.0107(11) 0.0008(10)
C52 0.0329(17) 0.0330(19) 0.0364(19) 0.0006(15) 0.0122(15) 0.0029(14)
C53 0.043(2) 0.0247(17) 0.0265(17) -0.0013(13) 0.0045(14) 0.0011(14)
C54 0.0385(18) 0.0314(18) 0.0233(16) 0.0071(13) 0.0094(14) 0.0068(14)
C55 0.063(3) 0.032(2) 0.036(2) 0.0060(16) 0.0134(18) -0.0091(18)
C56 0.073(3) 0.065(3) 0.048(2) 0.029(2) 0.038(2) 0.027(2)
C57 0.054(2) 0.036(2) 0.040(2) 0.0128(17) -0.0032(18) 0.0054(18)
C58 0.0345(17) 0.0296(18) 0.0355(18) 0.0021(14) 0.0121(15) 0.0061(14)
C59 0.0400(19) 0.038(2) 0.0306(18) -0.0036(15) 0.0164(15) 0.0010(15)
C60 0.0312(16) 0.0299(17) 0.0399(18) 0.0016(14) 0.0185(14) -0.0026(13)
C61 0.061(3) 0.042(2) 0.0294(19) -0.0105(16) 0.0026(18) 0.0159(19)
C62 0.0295(18) 0.034(2) 0.060(3) -0.0008(17) 0.0129(17) -0.0056(15)
C63 0.0276(15) 0.0297(17) 0.0211(15) 0.0022(12) 0.0040(12) 0.0024(13)
C64 0.044(2) 0.044(2) 0.0308(19) 0.0024(16) -0.0026(16) 0.0115(17)
C65 0.0378(18) 0.0233(16) 0.0277(16) -0.0002(13) 0.0093(14) 0.0020(13)
C66 0.043(2) 0.041(2) 0.037(2) 0.0058(16) 0.0183(17) -0.0005(16)
C67 0.0295(17) 0.0322(18) 0.0357(18) -0.0048(14) 0.0089(14) 0.0061(14)
C68 0.0370(18) 0.040(2) 0.0299(18) -0.0071(15) 0.0145(15) 0.0022(15)
C69 0.0348(17) 0.0190(15) 0.0341(18) -0.0060(13) 0.0109(14) -0.0017(13)
C70 0.048(2) 0.0242(18) 0.054(2) -0.0096(16) 0.0153(19) 0.0009(16)
C71 0.0361(18) 0.0278(18) 0.046(2) -0.0050(15) 0.0137(16) -0.0072(14)
C72 0.053(2) 0.0293(19) 0.040(2) 0.0030(15) 0.0147(18) -0.0043(16)
C73 0.0243(15) 0.0356(18) 0.0226(15) -0.0022(13) 0.0078(12) 0.0030(13)
C74 0.0258(16) 0.046(2) 0.0390(19) -0.0094(16) 0.0146(15) -0.0006(15)
C75 0.0276(17) 0.067(3) 0.043(2) -0.0114(19) 0.0145(16) 0.0057(17)
C76 0.0376(19) 0.049(2) 0.0354(19) -0.0053(16) 0.0190(16) 0.0099(16)
C77 0.0403(19) 0.0358(19) 0.0319(18) -0.0069(15) 0.0156(15) 0.0030(15)
C78 0.0265(16) 0.0374(19) 0.0281(17) -0.0039(14) 0.0103(13) 0.0000(14)
C79 0.0248(14) 0.0240(15) 0.0220(15) -0.0010(12) 0.0085(12) -0.0015(12)
C80 0.0353(18) 0.0287(17) 0.0263(16) -0.0016(13) 0.0050(14) 0.0045(14)
C81 0.041(2) 0.044(2) 0.0313(19) -0.0022(16) -0.0032(16) 0.0091(17)
C82 0.043(2) 0.046(2) 0.0242(17) -0.0054(15) -0.0002(15) 0.0016(17)
C83 0.0347(18) 0.0332(19) 0.0320(18) -0.0072(14) 0.0114(15) -0.0045(14)
C84 0.0311(16) 0.0268(17) 0.0277(16) -0.0057(13) 0.0091(13) 0.0004(13)
C85 0.0263(15) 0.0219(15) 0.0269(16) 0.0034(12) 0.0085(12) -0.0014(12)
C86 0.0256(16) 0.0283(17) 0.0408(19) 0.0084(14) 0.0132(14) 0.0002(13)
C87 0.041(2) 0.0287(18) 0.046(2) 0.0096(15) 0.0205(17) -0.0030(15)
C88 0.043(2) 0.0226(17) 0.051(2) 0.0122(15) 0.0161(17) 0.0035(15)
C89 0.0286(17) 0.0299(18) 0.047(2) 0.0129(15) 0.0117(15) 0.0056(14)
C90 0.0257(15) 0.0247(16) 0.0344(17) 0.0055(13) 0.0100(13) 0.0009(12)
C91 0.0253(14) 0.0219(15) 0.0201(14) -0.0001(11) 0.0085(12) -0.0002(12)
C92 0.0303(15) 0.0157(14) 0.0283(16) -0.0044(11) 0.0166(13) -0.0028(12)
C93 0.0322(16) 0.0224(16) 0.0331(17) 0.0013(13) 0.0179(14) 0.0020(13)
C94 0.045(2) 0.0211(16) 0.047(2) 0.0038(14) 0.0267(17) 0.0056(14)
C95 0.054(2) 0.0202(17) 0.053(2) -0.0122(15) 0.0339(19) -0.0062(15)
C96 0.0408(19) 0.0312(18) 0.0347(18) -0.0137(14) 0.0217(15) -0.0120(15)
C97 0.0315(16) 0.0246(16) 0.0284(16) -0.0057(12) 0.0167(13) -0.0065(13)
C98 0.046(2) 0.0348(19) 0.0319(18) 0.0045(15) 0.0154(16) 0.0132(16)
C99 0.042(2) 0.041(2) 0.0256(17) -0.0061(15) 0.0082(15) -0.0003(16)
C100 0.061(5) 0.051(5) 0.077(5) 0.030(4) 0.004(4) -0.019(4)
C101 0.040(3) 0.048(4) 0.088(6) 0.009(4) 0.010(4) -0.020(3)
C102 0.057(5) 0.030(3) 0.118(8) -0.016(5) 0.053(5) -0.016(3)
C103 0.066(5) 0.061(5) 0.059(4) 0.010(4) 0.034(4) -0.024(4)
C104 0.041(3) 0.052(4) 0.098(6) 0.003(4) 0.037(4) -0.006(3)
C105 0.075(5) 0.058(5) 0.085(5) -0.028(4) 0.045(4) -0.038(4)

loop_
_atom_type_symbol
_atom_type_description
_atom_type_scat_dispersion_real
_atom_type_scat_dispersion_imag
_atom_type_scat_source
C C 0.0033 0.0016 'International Tables Vol C Tables 4.2.6.8 and 6.1.1.4'
H H 0.0000 0.0000 'International Tables Vol C Tables 4.2.6.8 and 6.1.1.4'
N N 0.0061 0.0033 'International Tables Vol C Tables 4.2.6.8 and 6.1.1.4'
P P 0.1023 0.0942 'International Tables Vol C Tables 4.2.6.8 and 6.1.1.4'
Pd Pd -0.9988 1.0072 'International Tables Vol C Tables 4.2.6.8 and 6.1.1.4'
Si Si 0.0817 0.0704 'International Tables Vol C Tables 4.2.6.8 and 6.1.1.4'

loop_
_geom_angle_atom_site_label_1
_geom_angle_atom_site_label_2
_geom_angle_atom_site_label_3
_geom_angle
_geom_angle_site_symmetry_1
_geom_angle_site_symmetry_3
_geom_angle_publ_flag
C43 Pd1 P1 96.06(9) . . ?
C43 Pd1 Si2 142.72(9) . . ?
P1 Pd1 Si2 117.73(3) . . ?
C43 Pd1 Si1 96.15(9) . . ?
P1 Pd1 Si1 162.52(3) . . ?
Si2 Pd1 Si1 55.40(3) . . ?
C31 P1 C25 104.24(15) . . ?
C31 P1 C37 102.42(15) . . ?
C25 P1 C37 102.85(17) . . ?
C31 P1 Pd1 109.12(10) . . ?
C25 P1 Pd1 123.49(12) . . ?
C37 P1 Pd1 112.51(11) . . ?
Si2 Si1 Si4 126.91(5) . . ?
Si2 Si1 Si3 117.87(4) . . ?
Si4 Si1 Si3 114.92(4) . . ?
Si2 Si1 Pd1 62.26(3) . . ?
Si4 Si1 Pd1 118.40(4) . . ?
Si3 Si1 Pd1 95.14(4) . . ?
Si1 Si2 Si5 121.89(5) . . ?
Si1 Si2 Si6 119.41(5) . . ?
Si5 Si2 Si6 113.98(5) . . ?
Si1 Si2 Pd1 62.33(3) . . ?
Si5 Si2 Pd1 133.75(4) . . ?
Si6 Si2 Pd1 94.95(4) . . ?
Si1 Si2 Si13 117.68(16) . . ?
Si5 Si2 Si13 101.86(16) . . ?
Pd1 Si2 Si13 116.21(17) . . ?
C2 Si3 C1 107.91(17) . . ?
C2 Si3 C3 105.81(16) . . ?
C1 Si3 C3 105.04(16) . . ?
C2 Si3 Si1 109.58(12) . . ?
C1 Si3 Si1 105.78(12) . . ?
C3 Si3 Si1 121.99(11) . . ?
C7 Si4 C8 104.16(17) . . ?
C7 Si4 C9 106.44(16) . . ?
C8 Si4 C9 109.95(17) . . ?
C7 Si4 Si1 111.55(12) . . ?
C8 Si4 Si1 110.26(13) . . ?
C9 Si4 Si1 113.97(11) . . ?
C13 Si5 C14 103.73(16) . . ?
C13 Si5 C15 107.05(16) . . ?
C14 Si5 C15 107.60(16) . . ?
C13 Si5 Si2 109.91(12) . . ?
C14 Si5 Si2 115.07(11) . . ?
C15 Si5 Si2 112.83(11) . . ?
C20 Si6 C19 105.8(2) . . ?
C20 Si6 C21 106.16(17) . . ?
C19 Si6 C21 105.15(18) . . ?
C20 Si6 Si2 105.65(13) . . ?
C19 Si6 Si2 110.89(14) . . ?
C21 Si6 Si2 122.12(12) . . ?
C43 N1 C44 175.5(3) . . ?
Si3 C1 H1 109.5 . . ?
Si3 C1 H2 109.5 . . ?
H1 C1 H2 109.5 . . ?
Si3 C1 H3 109.5 . . ?
H1 C1 H3 109.5 . . ?
H2 C1 H3 109.5 . . ?
Si3 C2 H4 109.5 . . ?
Si3 C2 H5 109.5 . . ?
H4 C2 H5 109.5 . . ?
Si3 C2 H6 109.5 . . ?
H4 C2 H6 109.5 . . ?
H5 C2 H6 109.5 . . ?
C6 C3 C4 110.9(3) . . ?
C6 C3 C5 107.4(3) . . ?
C4 C3 C5 106.9(3) . . ?
C6 C3 Si3 112.3(2) . . ?
C4 C3 Si3 111.5(2) . . ?
C5 C3 Si3 107.6(3) . . ?
C3 C4 H7 109.5 . . ?
C3 C4 H8 109.5 . . ?
H7 C4 H8 109.5 . . ?
C3 C4 H9 109.5 . . ?
H7 C4 H9 109.5 . . ?
H8 C4 H9 109.5 . . ?
C3 C5 H10 109.5 . . ?
C3 C5 H11 109.5 . . ?
H10 C5 H11 109.5 . . ?
C3 C5 H12 109.5 . . ?
H10 C5 H12 109.5 . . ?
H11 C5 H12 109.5 . . ?
C3 C6 H13 109.5 . . ?
C3 C6 H14 109.5 . . ?
H13 C6 H14 109.5 . . ?
C3 C6 H15 109.5 . . ?
H13 C6 H15 109.5 . . ?
H14 C6 H15 109.5 . . ?
Si4 C7 H16 109.5 . . ?
Si4 C7 H17 109.5 . . ?
H16 C7 H17 109.5 . . ?
Si4 C7 H18 109.5 . . ?
H16 C7 H18 109.5 . . ?
H17 C7 H18 109.5 . . ?
Si4 C8 H19 109.5 . . ?
Si4 C8 H20 109.5 . . ?
H19 C8 H20 109.5 . . ?
Si4 C8 H21 109.5 . . ?
H19 C8 H21 109.5 . . ?
H20 C8 H21 109.5 . . ?
C12 C9 C11 110.0(5) . . ?
C12 C9 C10 106.9(4) . . ?
C11 C9 C10 107.4(4) . . ?
C12 C9 Si4 112.6(3) . . ?
C11 C9 Si4 110.3(3) . . ?
C10 C9 Si4 109.4(3) . . ?
C9 C10 H22 109.5 . . ?
C9 C10 H23 109.5 . . ?
H22 C10 H23 109.5 . . ?
C9 C10 H24 109.5 . . ?
H22 C10 H24 109.5 . . ?
H23 C10 H24 109.5 . . ?
C9 C11 H25 109.5 . . ?
C9 C11 H26 109.5 . . ?
H25 C11 H26 109.5 . . ?
C9 C11 H27 109.5 . . ?
H25 C11 H27 109.5 . . ?
H26 C11 H27 109.5 . . ?
C9 C12 H28 109.5 . . ?
C9 C12 H29 109.5 . . ?
H28 C12 H29 109.5 . . ?
C9 C12 H30 109.5 . . ?
H28 C12 H30 109.5 . . ?
H29 C12 H30 109.5 . . ?
Si5 C13 H31 109.5 . . ?
Si5 C13 H32 109.5 . . ?
H31 C13 H32 109.5 . . ?
Si5 C13 H33 109.5 . . ?
H31 C13 H33 109.5 . . ?
H32 C13 H33 109.5 . . ?
Si5 C14 H34 109.5 . . ?
Si5 C14 H35 109.5 . . ?
H34 C14 H35 109.5 . . ?
Si5 C14 H36 109.5 . . ?
H34 C14 H36 109.5 . . ?
H35 C14 H36 109.5 . . ?
C16 C15 C17 108.6(3) . . ?
C16 C15 C18 108.7(3) . . ?
C17 C15 C18 108.6(3) . . ?
C16 C15 Si5 111.8(3) . . ?
C17 C15 Si5 109.6(3) . . ?
C18 C15 Si5 109.5(3) . . ?
C15 C16 H37 109.5 . . ?
C15 C16 H38 109.5 . . ?
H37 C16 H38 109.5 . . ?
C15 C16 H39 109.5 . . ?
H37 C16 H39 109.5 . . ?
H38 C16 H39 109.5 . . ?
C15 C17 H40 109.5 . . ?
C15 C17 H41 109.5 . . ?
H40 C17 H41 109.5 . . ?
C15 C17 H42 109.5 . . ?
H40 C17 H42 109.5 . . ?
H41 C17 H42 109.5 . . ?
C15 C18 H43 109.5 . . ?
C15 C18 H44 109.5 . . ?
H43 C18 H44 109.5 . . ?
C15 C18 H45 109.5 . . ?
H43 C18 H45 109.5 . . ?
H44 C18 H45 109.5 . . ?
C24 C21 C23 108.0(4) . . ?
C24 C21 C22 108.8(4) . . ?
C23 C21 C22 108.3(3) . . ?
C24 C21 Si6 110.9(3) . . ?
C23 C21 Si6 112.1(3) . . ?
C22 C21 Si6 108.7(3) . . ?
C26 C25 C30 109.0(3) . . ?
C26 C25 P1 112.9(3) . . ?
C30 C25 P1 118.5(2) . . ?
C26 C25 H61 105.0 . . ?
C30 C25 H61 105.0 . . ?
P1 C25 H61 105.0 . . ?
C25 C26 C27 112.3(3) . . ?
C25 C26 H62 109.1 . . ?
C27 C26 H62 109.1 . . ?
C25 C26 H63 109.1 . . ?
C27 C26 H63 109.1 . . ?
H62 C26 H63 107.9 . . ?
C28 C27 C26 108.8(3) . . ?
C28 C27 H64 109.9 . . ?
C26 C27 H64 109.9 . . ?
C28 C27 H65 109.9 . . ?
C26 C27 H65 109.9 . . ?
H64 C27 H65 108.3 . . ?
C29 C28 C27 113.3(3) . . ?
C29 C28 H66 108.9 . . ?
C27 C28 H66 108.9 . . ?
C29 C28 H67 108.9 . . ?
C27 C28 H67 108.9 . . ?
H66 C28 H67 107.7 . . ?
C28 C29 C30 112.4(3) . . ?
C28 C29 H68 109.1 . . ?
C30 C29 H68 109.1 . . ?
C28 C29 H69 109.1 . . ?
C30 C29 H69 109.1 . . ?
H68 C29 H69 107.9 . . ?
C29 C30 C25 112.0(3) . . ?
C29 C30 H70 109.2 . . ?
C25 C30 H70 109.2 . . ?
C29 C30 H71 109.2 . . ?
C25 C30 H71 109.2 . . ?
H70 C30 H71 107.9 . . ?
C36 C31 C32 109.1(3) . . ?
C36 C31 P1 113.4(2) . . ?
C32 C31 P1 110.5(2) . . ?
C36 C31 H72 107.9 . . ?
C32 C31 H72 107.9 . . ?
P1 C31 H72 107.9 . . ?
C33 C32 C31 111.6(3) . . ?
C33 C32 H73 109.3 . . ?
C31 C32 H73 109.3 . . ?
C33 C32 H74 109.3 . . ?
C31 C32 H74 109.3 . . ?
H73 C32 H74 108.0 . . ?
C34 C33 C32 112.0(3) . . ?
C34 C33 H75 109.2 . . ?
C32 C33 H75 109.2 . . ?
C34 C33 H76 109.2 . . ?
C32 C33 H76 109.2 . . ?
H75 C33 H76 107.9 . . ?
C35 C34 C33 110.9(3) . . ?
C35 C34 H77 109.5 . . ?
C33 C34 H77 109.5 . . ?
C35 C34 H78 109.5 . . ?
C33 C34 H78 109.5 . . ?
H77 C34 H78 108.1 . . ?
C34 C35 C36 111.3(3) . . ?
C34 C35 H79 109.4 . . ?
C36 C35 H79 109.4 . . ?
C34 C35 H80 109.4 . . ?
C36 C35 H80 109.4 . . ?
H79 C35 H80 108.0 . . ?
C35 C36 C31 111.9(3) . . ?
C35 C36 H81 109.2 . . ?
C31 C36 H81 109.2 . . ?
C35 C36 H82 109.2 . . ?
C31 C36 H82 109.2 . . ?
H81 C36 H82 107.9 . . ?
C42 C37 C38 110.2(3) . . ?
C42 C37 P1 111.6(2) . . ?
C38 C37 P1 116.7(2) . . ?
C42 C37 H83 105.8 . . ?
C38 C37 H83 105.8 . . ?
P1 C37 H83 105.8 . . ?
C37 C38 C39 111.0(3) . . ?
C37 C38 H84 109.4 . . ?
C39 C38 H84 109.4 . . ?
C37 C38 H85 109.4 . . ?
C39 C38 H85 109.4 . . ?
H84 C38 H85 108.0 . . ?
C40 C39 C38 111.5(3) . . ?
C40 C39 H86 109.3 . . ?
C38 C39 H86 109.3 . . ?
C40 C39 H87 109.3 . . ?
C38 C39 H87 109.3 . . ?
H86 C39 H87 108.0 . . ?
C39 C40 C41 110.9(3) . . ?
C39 C40 H88 109.5 . . ?
C41 C40 H88 109.5 . . ?
C39 C40 H89 109.5 . . ?
C41 C40 H89 109.5 . . ?
H88 C40 H89 108.0 . . ?
C42 C41 C40 111.5(3) . . ?
C42 C41 H90 109.3 . . ?
C40 C41 H90 109.3 . . ?
C42 C41 H91 109.3 . . ?
C40 C41 H91 109.3 . . ?
H90 C41 H91 108.0 . . ?
C37 C42 C41 112.9(3) . . ?
C37 C42 H92 109.0 . . ?
C41 C42 H92 109.0 . . ?
C37 C42 H93 109.0 . . ?
C41 C42 H93 109.0 . . ?
H92 C42 H93 107.8 . . ?
N1 C43 Pd1 170.9(3) . . ?
C49 C44 C45 124.0(3) . . ?
C49 C44 N1 118.0(3) . . ?
C45 C44 N1 117.9(3) . . ?
C46 C45 C44 116.2(4) . . ?
C46 C45 C50 122.6(4) . . ?
C44 C45 C50 121.2(3) . . ?
C47 C46 C45 121.1(4) . . ?
C47 C46 H94 119.4 . . ?
C45 C46 H94 119.4 . . ?
C46 C47 C48 121.3(4) . . ?
C46 C47 H95 119.3 . . ?
C48 C47 H95 119.3 . . ?
C47 C48 C49 120.5(4) . . ?
C47 C48 H96 119.8 . . ?
C49 C48 H96 119.8 . . ?
C44 C49 C48 116.8(4) . . ?
C44 C49 C51 121.7(3) . . ?
C48 C49 C51 121.5(4) . . ?
C45 C50 H97 109.5 . . ?
C45 C50 H98 109.5 . . ?
H97 C50 H98 109.5 . . ?
C45 C50 H99 109.5 . . ?
H97 C50 H99 109.5 . . ?
H98 C50 H99 109.5 . . ?
C49 C51 H100 109.5 . . ?
C49 C51 H101 109.5 . . ?
H100 C51 H101 109.5 . . ?
C49 C51 H102 109.5 . . ?
H100 C51 H102 109.5 . . ?
H101 C51 H102 109.5 . . ?
C91 Pd2 Si8 144.13(9) . . ?
C91 Pd2 P2 100.09(9) . . ?
Si8 Pd2 P2 113.52(3) . . ?
C91 Pd2 Si7 96.48(9) . . ?
Si8 Pd2 Si7 56.06(3) . . ?
P2 Pd2 Si7 156.77(3) . . ?
C79 P2 C85 105.15(14) . . ?
C79 P2 C73 101.51(13) . . ?
C85 P2 C73 104.10(15) . . ?
C79 P2 Pd2 109.61(10) . . ?
C85 P2 Pd2 117.01(10) . . ?
C73 P2 Pd2 117.73(11) . . ?
Si8 Si7 Si10 129.43(4) . . ?
Si8 Si7 Si9 118.04(4) . . ?
Si10 Si7 Si9 112.42(4) . . ?
Si8 Si7 Pd2 61.22(3) . . ?
Si10 Si7 Pd2 117.58(4) . . ?
Si9 Si7 Pd2 95.77(4) . . ?
Si7 Si8 Si12 120.18(4) . . ?
Si7 Si8 Si11 116.11(4) . . ?
Si12 Si8 Si11 108.12(4) . . ?
Si7 Si8 Pd2 62.72(3) . . ?
Si12 Si8 Pd2 132.51(4) . . ?
Si11 Si8 Pd2 110.99(4) . . ?
C52 Si9 C53 107.25(16) . . ?
C52 Si9 C54 105.37(15) . . ?
C53 Si9 C54 105.23(15) . . ?
C52 Si9 Si7 109.34(12) . . ?
C53 Si9 Si7 106.06(11) . . ?
C54 Si9 Si7 122.71(11) . . ?
C58 Si10 C59 102.09(16) . . ?
C58 Si10 C60 108.18(16) . . ?
C59 Si10 C60 109.72(16) . . ?
C58 Si10 Si7 112.87(11) . . ?
C59 Si10 Si7 108.94(12) . . ?
C60 Si10 Si7 114.34(11) . . ?
C62 Si11 C61 102.2(2) . . ?
C62 Si11 C63 108.58(16) . . ?
C61 Si11 C63 105.00(16) . . ?
C62 Si11 Si8 112.08(13) . . ?
C61 Si11 Si8 113.95(13) . . ?
C63 Si11 Si8 114.10(10) . . ?
C67 Si12 C68 102.97(16) . . ?
C67 Si12 C69 109.17(16) . . ?
C68 Si12 C69 105.87(16) . . ?
C67 Si12 Si8 115.48(11) . . ?
C68 Si12 Si8 111.81(12) . . ?
C69 Si12 Si8 110.88(11) . . ?
C91 N2 C92 172.5(3) . . ?
Si9 C52 H103 109.5 . . ?
Si9 C52 H104 109.5 . . ?
H103 C52 H104 109.5 . . ?
Si9 C52 H105 109.5 . . ?
H103 C52 H105 109.5 . . ?
H104 C52 H105 109.5 . . ?
Si9 C53 H106 109.5 . . ?
Si9 C53 H107 109.5 . . ?
H106 C53 H107 109.5 . . ?
Si9 C53 H108 109.5 . . ?
H106 C53 H108 109.5 . . ?
H107 C53 H108 109.5 . . ?
C55 C54 C56 110.4(3) . . ?
C55 C54 C57 107.5(3) . . ?
C56 C54 C57 106.6(3) . . ?
C55 C54 Si9 113.3(2) . . ?
C56 C54 Si9 111.7(2) . . ?
C57 C54 Si9 107.0(2) . . ?
C54 C55 H109 109.5 . . ?
C54 C55 H110 109.5 . . ?
H109 C55 H110 109.5 . . ?
C54 C55 H111 109.5 . . ?
H109 C55 H111 109.5 . . ?
H110 C55 H111 109.5 . . ?
C54 C56 H112 109.5 . . ?
C54 C56 H113 109.5 . . ?
H112 C56 H113 109.5 . . ?
C54 C56 H114 109.5 . . ?
H112 C56 H114 109.5 . . ?
H113 C56 H114 109.5 . . ?
C54 C57 H115 109.5 . . ?
C54 C57 H116 109.5 . . ?
H115 C57 H116 109.5 . . ?
C54 C57 H117 109.5 . . ?
H115 C57 H117 109.5 . . ?
H116 C57 H117 109.5 . . ?
Si10 C58 H118 109.5 . . ?
Si10 C58 H119 109.5 . . ?
H118 C58 H119 109.5 . . ?
Si10 C58 H120 109.5 . . ?
H118 C58 H120 109.5 . . ?
H119 C58 H120 109.5 . . ?
Si10 C59 H121 109.5 . . ?
Si10 C59 H122 109.5 . . ?
H121 C59 H122 109.5 . . ?
Si10 C59 H123 109.5 . . ?
H121 C59 H123 109.5 . . ?
H122 C59 H123 109.5 . . ?
C105 C60 C100 111.5(7) . . ?
C102 C60 C103 110.9(7) . . ?
C105 C60 C104 107.3(6) . . ?
C100 C60 C104 105.7(6) . . ?
C102 C60 C101 106.3(7) . . ?
C103 C60 C101 105.3(6) . . ?
C105 C60 Si10 111.9(4) . . ?
C102 C60 Si10 111.8(4) . . ?
C100 C60 Si10 111.5(4) . . ?
C103 C60 Si10 111.6(4) . . ?
C104 C60 Si10 108.6(4) . . ?
C101 C60 Si10 110.5(4) . . ?
Si11 C61 H124 109.5 . . ?
Si11 C61 H125 109.5 . . ?
Si11 C61 H126 109.5 . . ?
Si11 C62 H127 109.5 . . ?
Si11 C62 H128 109.5 . . ?
Si11 C62 H129 109.5 . . ?
C65 C63 C66 108.8(3) . . ?
C65 C63 C64 108.8(3) . . ?
C66 C63 C64 108.9(3) . . ?
C65 C63 Si11 111.1(2) . . ?
C66 C63 Si11 109.7(2) . . ?
C64 C63 Si11 109.5(2) . . ?
C63 C64 H130 109.5 . . ?
C63 C64 H131 109.5 . . ?
C63 C64 H132 109.5 . . ?
C63 C65 H133 109.5 . . ?
C63 C65 H134 109.5 . . ?
C63 C65 H135 109.5 . . ?
C63 C66 H136 109.5 . . ?
C63 C66 H137 109.5 . . ?
C63 C66 H138 109.5 . . ?
Si12 C67 H139 109.5 . . ?
Si12 C67 H140 109.5 . . ?
H139 C67 H140 109.5 . . ?
Si12 C67 H141 109.5 . . ?
H139 C67 H141 109.5 . . ?
H140 C67 H141 109.5 . . ?
Si12 C68 H142 109.5 . . ?
Si12 C68 H143 109.5 . . ?
H142 C68 H143 109.5 . . ?
Si12 C68 H144 109.5 . . ?
H142 C68 H144 109.5 . . ?
H143 C68 H144 109.5 . . ?
C71 C69 C72 108.4(3) . . ?
C71 C69 C70 108.9(3) . . ?
C72 C69 C70 109.4(3) . . ?
C71 C69 Si12 110.2(2) . . ?
C72 C69 Si12 109.9(2) . . ?
C70 C69 Si12 110.0(2) . . ?
C69 C70 H145 109.5 . . ?
C69 C70 H146 109.5 . . ?
H145 C70 H146 109.5 . . ?
C69 C70 H147 109.5 . . ?
H145 C70 H147 109.5 . . ?
H146 C70 H147 109.5 . . ?
C69 C71 H148 109.5 . . ?
C69 C71 H149 109.5 . . ?
H148 C71 H149 109.5 . . ?
C69 C71 H150 109.5 . . ?
H148 C71 H150 109.5 . . ?
H149 C71 H150 109.5 . . ?
C69 C72 H151 109.5 . . ?
C69 C72 H152 109.5 . . ?
H151 C72 H152 109.5 . . ?
C69 C72 H153 109.5 . . ?
H151 C72 H153 109.5 . . ?
H152 C72 H153 109.5 . . ?
C78 C73 C74 109.8(3) . . ?
C78 C73 P2 112.5(2) . . ?
C74 C73 P2 116.6(2) . . ?
C78 C73 H154 105.7 . . ?
C74 C73 H154 105.7 . . ?
P2 C73 H154 105.7 . . ?
C75 C74 C73 110.4(3) . . ?
C75 C74 H155 109.6 . . ?
C73 C74 H155 109.6 . . ?
C75 C74 H156 109.6 . . ?
C73 C74 H156 109.6 . . ?
H155 C74 H156 108.1 . . ?
C76 C75 C74 112.0(3) . . ?
C76 C75 H157 109.2 . . ?
C74 C75 H157 109.2 . . ?
C76 C75 H158 109.2 . . ?
C74 C75 H158 109.2 . . ?
H157 C75 H158 107.9 . . ?
C75 C76 C77 110.8(3) . . ?
C75 C76 H159 109.5 . . ?
C77 C76 H159 109.5 . . ?
C75 C76 H160 109.5 . . ?
C77 C76 H160 109.5 . . ?
H159 C76 H160 108.1 . . ?
C76 C77 C78 112.4(3) . . ?
C76 C77 H161 109.1 . . ?
C78 C77 H161 109.1 . . ?
C76 C77 H162 109.1 . . ?
C78 C77 H162 109.1 . . ?
H161 C77 H162 107.8 . . ?
C73 C78 C77 111.4(3) . . ?
C73 C78 H163 109.4 . . ?
C77 C78 H163 109.4 . . ?
C73 C78 H164 109.4 . . ?
C77 C78 H164 109.4 . . ?
H163 C78 H164 108.0 . . ?
C84 C79 C80 108.9(3) . . ?
C84 C79 P2 113.2(2) . . ?
C80 C79 P2 110.3(2) . . ?
C84 C79 H165 108.1 . . ?
C80 C79 H165 108.1 . . ?
P2 C79 H165 108.1 . . ?
C81 C80 C79 111.8(3) . . ?
C81 C80 H166 109.3 . . ?
C79 C80 H166 109.3 . . ?
C81 C80 H167 109.3 . . ?
C79 C80 H167 109.3 . . ?
H166 C80 H167 107.9 . . ?
C82 C81 C80 111.7(3) . . ?
C82 C81 H168 109.3 . . ?
C80 C81 H168 109.3 . . ?
C82 C81 H169 109.3 . . ?
C80 C81 H169 109.3 . . ?
H168 C81 H169 107.9 . . ?
C83 C82 C81 111.0(3) . . ?
C83 C82 H170 109.4 . . ?
C81 C82 H170 109.4 . . ?
C83 C82 H171 109.4 . . ?
C81 C82 H171 109.4 . . ?
H170 C82 H171 108.0 . . ?
C82 C83 C84 111.3(3) . . ?
C82 C83 H172 109.4 . . ?
C84 C83 H172 109.4 . . ?
C82 C83 H173 109.4 . . ?
C84 C83 H173 109.4 . . ?
H172 C83 H173 108.0 . . ?
C83 C84 C79 111.4(3) . . ?
C83 C84 H174 109.3 . . ?
C79 C84 H174 109.3 . . ?
C83 C84 H175 109.3 . . ?
C79 C84 H175 109.3 . . ?
H174 C84 H175 108.0 . . ?
C90 C85 C86 109.2(3) . . ?
C90 C85 P2 112.2(2) . . ?
C86 C85 P2 117.1(2) . . ?
C90 C85 H176 105.8 . . ?
C86 C85 H176 105.8 . . ?
P2 C85 H176 105.8 . . ?
C87 C86 C85 110.7(3) . . ?
C87 C86 H177 109.5 . . ?
C85 C86 H177 109.5 . . ?
C87 C86 H178 109.5 . . ?
C85 C86 H178 109.5 . . ?
H177 C86 H178 108.1 . . ?
C88 C87 C86 112.2(3) . . ?
C88 C87 H179 109.2 . . ?
C86 C87 H179 109.2 . . ?
C88 C87 H180 109.2 . . ?
C86 C87 H180 109.2 . . ?
H179 C87 H180 107.9 . . ?
C87 C88 C89 111.1(3) . . ?
C87 C88 H181 109.4 . . ?
C89 C88 H181 109.4 . . ?
C87 C88 H182 109.4 . . ?
C89 C88 H182 109.4 . . ?
H181 C88 H182 108.0 . . ?
C88 C89 C90 111.5(3) . . ?
C88 C89 H183 109.3 . . ?
C90 C89 H183 109.3 . . ?
C88 C89 H184 109.3 . . ?
C90 C89 H184 109.3 . . ?
H183 C89 H184 108.0 . . ?
C85 C90 C89 111.2(3) . . ?
C85 C90 H185 109.4 . . ?
C89 C90 H185 109.4 . . ?
C85 C90 H186 109.4 . . ?
C89 C90 H186 109.4 . . ?
H185 C90 H186 108.0 . . ?
N2 C91 Pd2 171.5(3) . . ?
C97 C92 C93 123.2(3) . . ?
C97 C92 N2 118.3(3) . . ?
C93 C92 N2 118.5(3) . . ?
C94 C93 C92 117.2(3) . . ?
C94 C93 C98 121.8(3) . . ?
C92 C93 C98 121.0(3) . . ?
C95 C94 C93 120.7(3) . . ?
C95 C94 H187 119.7 . . ?
C93 C94 H187 119.7 . . ?
C96 C95 C94 121.0(3) . . ?
C96 C95 H188 119.5 . . ?
C94 C95 H188 119.5 . . ?
C95 C96 C97 120.7(3) . . ?
C95 C96 H189 119.6 . . ?
C97 C96 H189 119.6 . . ?
C96 C97 C92 117.2(3) . . ?
C96 C97 C99 121.9(3) . . ?
C92 C97 C99 120.9(3) . . ?
C93 C98 H190 109.5 . . ?
C93 C98 H191 109.5 . . ?
H190 C98 H191 109.5 . . ?
C93 C98 H192 109.5 . . ?
H190 C98 H192 109.5 . . ?
H191 C98 H192 109.5 . . ?
C97 C99 H193 109.5 . . ?
C97 C99 H194 109.5 . . ?
H193 C99 H194 109.5 . . ?
C97 C99 H195 109.5 . . ?
H193 C99 H195 109.5 . . ?
H194 C99 H195 109.5 . . ?
C60 C100 H196 109.5 . . ?
C60 C100 H197 109.5 . . ?
H196 C100 H197 109.5 . . ?
C60 C100 H198 109.5 . . ?
H196 C100 H198 109.5 . . ?
H197 C100 H198 109.5 . . ?
C60 C101 H199 109.5 . . ?
C60 C101 H200 109.5 . . ?
C60 C101 H201 109.5 . . ?
C60 C102 H202 109.5 . . ?
C60 C102 H203 109.5 . . ?
C60 C102 H204 109.5 . . ?
C60 C103 H205 109.5 . . ?
C60 C103 H206 109.5 . . ?
C60 C103 H207 109.5 . . ?
C60 C104 H208 109.5 . . ?
C60 C104 H209 109.5 . . ?
H208 C104 H209 109.5 . . ?
C60 C104 H210 109.5 . . ?
H208 C104 H210 109.5 . . ?
H209 C104 H210 109.5 . . ?
C60 C105 H211 109.5 . . ?
C60 C105 H212 109.5 . . ?
H211 C105 H212 109.5 . . ?
C60 C105 H213 109.5 . . ?
H211 C105 H213 109.5 . . ?
H212 C105 H213 109.5 . . ?
C109 Si13 C106 105.6(15) . . ?
C109 Si13 C111 101.6(16) . . ?
C106 Si13 C111 106.9(14) . . ?
C109 Si13 Si2 117.5(12) . . ?
C106 Si13 Si2 111.9(8) . . ?
C111 Si13 Si2 112.4(10) . . ?
C110 C106 C108 110(2) . . ?
C110 C106 C107 108(2) . . ?
C108 C106 C107 108(2) . . ?
C110 C106 Si13 111.2(19) . . ?
C108 C106 Si13 110.3(19) . . ?
C107 C106 Si13 108.9(19) . . ?
C106 C107 H214 109.5 . . ?
C106 C107 H215 109.5 . . ?
H214 C107 H215 109.5 . . ?
C106 C107 H216 109.5 . . ?
H214 C107 H216 109.5 . . ?
H215 C107 H216 109.5 . . ?
C106 C108 H217 109.5 . . ?
C106 C108 H218 109.5 . . ?
H217 C108 H218 109.5 . . ?
C106 C108 H219 109.5 . . ?
H217 C108 H219 109.5 . . ?
H218 C108 H219 109.5 . . ?
Si13 C109 H220 109.5 . . ?
Si13 C109 H221 109.5 . . ?
H220 C109 H221 109.5 . . ?
Si13 C109 H222 109.5 . . ?
H220 C109 H222 109.5 . . ?
H221 C109 H222 109.5 . . ?
C106 C110 H223 109.5 . . ?
C106 C110 H224 109.5 . . ?
H223 C110 H224 109.5 . . ?
C106 C110 H225 109.5 . . ?
H223 C110 H225 109.5 . . ?
H224 C110 H225 109.5 . . ?
Si13 C111 H226 109.5 . . ?
Si13 C111 H227 109.5 . . ?
H226 C111 H227 109.5 . . ?
Si13 C111 H228 109.5 . . ?
H226 C111 H228 109.5 . . ?
H227 C111 H228 109.5 . . ?

loop_
_geom_bond_atom_site_label_1
_geom_bond_atom_site_label_2
_geom_bond_distance
_geom_bond_site_symmetry_2
_geom_bond_publ_flag
Pd1 C43 1.989(3) . ?
Pd1 P1 2.4437(8) . ?
Pd1 Si2 2.4581(9) . ?
Pd1 Si1 2.4597(8) . ?
P1 C31 1.862(3) . ?
P1 C25 1.865(3) . ?
P1 C37 1.880(3) . ?
Si1 Si2 2.2861(11) . ?
Si1 Si4 2.3685(11) . ?
Si1 Si3 2.3882(12) . ?
Si2 Si5 2.3745(12) . ?
Si2 Si6 2.3784(12) . ?
Si2 Si13 2.525(7) . ?
Si3 C2 1.878(3) . ?
Si3 C1 1.892(4) . ?
Si3 C3 1.921(3) . ?
Si4 C7 1.869(4) . ?
Si4 C8 1.884(4) . ?
Si4 C9 1.925(4) . ?
Si5 C13 1.879(3) . ?
Si5 C14 1.884(3) . ?
Si5 C15 1.920(4) . ?
Si6 C20 1.881(4) . ?
Si6 C19 1.889(5) . ?
Si6 C21 1.926(4) . ?
N1 C43 1.159(4) . ?
N1 C44 1.400(4) . ?
C1 H1 0.9800 . ?
C1 H2 0.9800 . ?
C1 H3 0.9800 . ?
C2 H4 0.9800 . ?
C2 H5 0.9800 . ?
C2 H6 0.9800 . ?
C3 C6 1.520(5) . ?
C3 C4 1.525(5) . ?
C3 C5 1.534(5) . ?
C4 H7 0.9800 . ?
C4 H8 0.9800 . ?
C4 H9 0.9800 . ?
C5 H10 0.9800 . ?
C5 H11 0.9800 . ?
C5 H12 0.9800 . ?
C6 H13 0.9800 . ?
C6 H14 0.9800 . ?
C6 H15 0.9800 . ?
C7 H16 0.9800 . ?
C7 H17 0.9800 . ?
C7 H18 0.9800 . ?
C8 H19 0.9800 . ?
C8 H20 0.9800 . ?
C8 H21 0.9800 . ?
C9 C12 1.487(6) . ?
C9 C11 1.494(6) . ?
C9 C10 1.522(5) . ?
C10 H22 0.9800 . ?
C10 H23 0.9800 . ?
C10 H24 0.9800 . ?
C11 H25 0.9800 . ?
C11 H26 0.9800 . ?
C11 H27 0.9800 . ?
C12 H28 0.9800 . ?
C12 H29 0.9800 . ?
C12 H30 0.9800 . ?
C13 H31 0.9800 . ?
C13 H32 0.9800 . ?
C13 H33 0.9800 . ?
C14 H34 0.9800 . ?
C14 H35 0.9800 . ?
C14 H36 0.9800 . ?
C15 C16 1.525(5) . ?
C15 C17 1.526(5) . ?
C15 C18 1.536(5) . ?
C16 H37 0.9800 . ?
C16 H38 0.9800 . ?
C16 H39 0.9800 . ?
C17 H40 0.9800 . ?
C17 H41 0.9800 . ?
C17 H42 0.9800 . ?
C18 H43 0.9800 . ?
C18 H44 0.9800 . ?
C18 H45 0.9800 . ?
C19 H46 0.9800 . ?
C19 H47 0.9800 . ?
C19 H48 0.9800 . ?
C20 H49 0.9800 . ?
C20 H50 0.9800 . ?
C20 H51 0.9800 . ?
C21 C24 1.518(6) . ?
C21 C23 1.525(6) . ?
C21 C22 1.539(5) . ?
C22 H52 0.9800 . ?
C22 H53 0.9800 . ?
C22 H54 0.9800 . ?
C23 H55 0.9800 . ?
C23 H56 0.9800 . ?
C23 H57 0.9800 . ?
C24 H58 0.9800 . ?
C24 H59 0.9800 . ?
C24 H60 0.9800 . ?
C25 C26 1.488(5) . ?
C25 C30 1.534(4) . ?
C25 H61 1.0000 . ?
C26 C27 1.551(5) . ?
C26 H62 0.9900 . ?
C26 H63 0.9900 . ?
C27 C28 1.547(5) . ?
C27 H64 0.9900 . ?
C27 H65 0.9900 . ?
C28 C29 1.489(6) . ?
C28 H66 0.9900 . ?
C28 H67 0.9900 . ?
C29 C30 1.509(5) . ?
C29 H68 0.9900 . ?
C29 H69 0.9900 . ?
C30 H70 0.9900 . ?
C30 H71 0.9900 . ?
C31 C36 1.531(5) . ?
C31 C32 1.533(4) . ?
C31 H72 1.0000 . ?
C32 C33 1.528(5) . ?
C32 H73 0.9900 . ?
C32 H74 0.9900 . ?
C33 C34 1.519(6) . ?
C33 H75 0.9900 . ?
C33 H76 0.9900 . ?
C34 C35 1.510(6) . ?
C34 H77 0.9900 . ?
C34 H78 0.9900 . ?
C35 C36 1.529(5) . ?
C35 H79 0.9900 . ?
C35 H80 0.9900 . ?
C36 H81 0.9900 . ?
C36 H82 0.9900 . ?
C37 C42 1.508(5) . ?
C37 C38 1.530(4) . ?
C37 H83 1.0000 . ?
C38 C39 1.547(5) . ?
C38 H84 0.9900 . ?
C38 H85 0.9900 . ?
C39 C40 1.493(5) . ?
C39 H86 0.9900 . ?
C39 H87 0.9900 . ?
C40 C41 1.523(5) . ?
C40 H88 0.9900 . ?
C40 H89 0.9900 . ?
C41 C42 1.521(5) . ?
C41 H90 0.9900 . ?
C41 H91 0.9900 . ?
C42 H92 0.9900 . ?
C42 H93 0.9900 . ?
C44 C49 1.393(5) . ?
C44 C45 1.398(5) . ?
C45 C46 1.394(5) . ?
C45 C50 1.495(6) . ?
C46 C47 1.373(7) . ?
C46 H94 0.9500 . ?
C47 C48 1.373(7) . ?
C47 H95 0.9500 . ?
C48 C49 1.398(5) . ?
C48 H96 0.9500 . ?
C49 C51 1.498(6) . ?
C50 H97 0.9800 . ?
C50 H98 0.9800 . ?
C50 H99 0.9800 . ?
C51 H100 0.9800 . ?
C51 H101 0.9800 . ?
C51 H102 0.9800 . ?
Pd2 C91 2.001(3) . ?
Pd2 Si8 2.4264(8) . ?
Pd2 P2 2.4352(8) . ?
Pd2 Si7 2.4603(8) . ?
P2 C79 1.865(3) . ?
P2 C85 1.871(3) . ?
P2 C73 1.880(3) . ?
Si7 Si8 2.2967(11) . ?
Si7 Si10 2.3754(11) . ?
Si7 Si9 2.3933(11) . ?
Si8 Si12 2.3734(11) . ?
Si8 Si11 2.4099(11) . ?
Si9 C52 1.879(3) . ?
Si9 C53 1.886(3) . ?
Si9 C54 1.933(3) . ?
Si10 C58 1.877(3) . ?
Si10 C59 1.889(3) . ?
Si10 C60 1.936(3) . ?
Si11 C62 1.876(4) . ?
Si11 C61 1.883(4) . ?
Si11 C63 1.912(3) . ?
Si12 C67 1.884(3) . ?
Si12 C68 1.888(3) . ?
Si12 C69 1.919(3) . ?
N2 C91 1.159(4) . ?
N2 C92 1.402(4) . ?
C52 H103 0.9800 . ?
C52 H104 0.9800 . ?
C52 H105 0.9800 . ?
C53 H106 0.9800 . ?
C53 H107 0.9800 . ?
C53 H108 0.9800 . ?
C54 C55 1.521(5) . ?
C54 C56 1.534(5) . ?
C54 C57 1.538(5) . ?
C55 H109 0.9800 . ?
C55 H110 0.9800 . ?
C55 H111 0.9800 . ?
C56 H112 0.9800 . ?
C56 H113 0.9800 . ?
C56 H114 0.9800 . ?
C57 H115 0.9800 . ?
C57 H116 0.9800 . ?
C57 H117 0.9800 . ?
C58 H118 0.9800 . ?
C58 H119 0.9800 . ?
C58 H120 0.9800 . ?
C59 H121 0.9800 . ?
C59 H122 0.9800 . ?
C59 H123 0.9800 . ?
C60 C105 1.499(10) . ?
C60 C102 1.508(10) . ?
C60 C100 1.517(9) . ?
C60 C103 1.526(9) . ?
C60 C104 1.533(9) . ?
C60 C101 1.541(10) . ?
C61 H124 0.9800 . ?
C61 H125 0.9800 . ?
C61 H126 0.9800 . ?
C62 H127 0.9800 . ?
C62 H128 0.9800 . ?
C62 H129 0.9800 . ?
C63 C65 1.522(4) . ?
C63 C66 1.532(5) . ?
C63 C64 1.542(4) . ?
C64 H130 0.9800 . ?
C64 H131 0.9800 . ?
C64 H132 0.9800 . ?
C65 H133 0.9800 . ?
C65 H134 0.9800 . ?
C65 H135 0.9800 . ?
C66 H136 0.9800 . ?
C66 H137 0.9800 . ?
C66 H138 0.9800 . ?
C67 H139 0.9800 . ?
C67 H140 0.9800 . ?
C67 H141 0.9800 . ?
C68 H142 0.9800 . ?
C68 H143 0.9800 . ?
C68 H144 0.9800 . ?
C69 C71 1.528(5) . ?
C69 C72 1.528(5) . ?
C69 C70 1.536(5) . ?
C70 H145 0.9800 . ?
C70 H146 0.9800 . ?
C70 H147 0.9800 . ?
C71 H148 0.9800 . ?
C71 H149 0.9800 . ?
C71 H150 0.9800 . ?
C72 H151 0.9800 . ?
C72 H152 0.9800 . ?
C72 H153 0.9800 . ?
C73 C78 1.526(4) . ?
C73 C74 1.541(4) . ?
C73 H154 1.0000 . ?
C74 C75 1.530(5) . ?
C74 H155 0.9900 . ?
C74 H156 0.9900 . ?
C75 C76 1.505(5) . ?
C75 H157 0.9900 . ?
C75 H158 0.9900 . ?
C76 C77 1.511(5) . ?
C76 H159 0.9900 . ?
C76 H160 0.9900 . ?
C77 C78 1.531(4) . ?
C77 H161 0.9900 . ?
C77 H162 0.9900 . ?
C78 H163 0.9900 . ?
C78 H164 0.9900 . ?
C79 C84 1.534(4) . ?
C79 C80 1.538(4) . ?
C79 H165 1.0000 . ?
C80 C81 1.526(5) . ?
C80 H166 0.9900 . ?
C80 H167 0.9900 . ?
C81 C82 1.523(5) . ?
C81 H168 0.9900 . ?
C81 H169 0.9900 . ?
C82 C83 1.519(5) . ?
C82 H170 0.9900 . ?
C82 H171 0.9900 . ?
C83 C84 1.528(4) . ?
C83 H172 0.9900 . ?
C83 H173 0.9900 . ?
C84 H174 0.9900 . ?
C84 H175 0.9900 . ?
C85 C90 1.524(4) . ?
C85 C86 1.543(4) . ?
C85 H176 1.0000 . ?
C86 C87 1.529(5) . ?
C86 H177 0.9900 . ?
C86 H178 0.9900 . ?
C87 C88 1.500(5) . ?
C87 H179 0.9900 . ?
C87 H180 0.9900 . ?
C88 C89 1.524(5) . ?
C88 H181 0.9900 . ?
C88 H182 0.9900 . ?
C89 C90 1.531(4) . ?
C89 H183 0.9900 . ?
C89 H184 0.9900 . ?
C90 H185 0.9900 . ?
C90 H186 0.9900 . ?
C92 C97 1.397(4) . ?
C92 C93 1.398(4) . ?
C93 C94 1.391(4) . ?
C93 C98 1.509(5) . ?
C94 C95 1.380(5) . ?
C94 H187 0.9500 . ?
C95 C96 1.377(5) . ?
C95 H188 0.9500 . ?
C96 C97 1.390(4) . ?
C96 H189 0.9500 . ?
C97 C99 1.496(5) . ?
C98 H190 0.9800 . ?
C98 H191 0.9800 . ?
C98 H192 0.9800 . ?
C99 H193 0.9800 . ?
C99 H194 0.9800 . ?
C99 H195 0.9800 . ?
C100 H196 0.9800 . ?
C100 H197 0.9800 . ?
C100 H198 0.9800 . ?
C101 H199 0.9800 . ?
C101 H200 0.9800 . ?
C101 H201 0.9800 . ?
C102 H202 0.9800 . ?
C102 H203 0.9800 . ?
C102 H204 0.9800 . ?
C103 H205 0.9800 . ?
C103 H206 0.9800 . ?
C103 H207 0.9800 . ?
C104 H208 0.9800 . ?
C104 H209 0.9800 . ?
C104 H210 0.9800 . ?
C105 H211 0.9800 . ?
C105 H212 0.9800 . ?
C105 H213 0.9800 . ?
Si13 C109 1.91(4) . ?
Si13 C106 1.93(3) . ?
Si13 C111 1.96(4) . ?
C106 C110 1.53(4) . ?
C106 C108 1.54(4) . ?
C106 C107 1.57(4) . ?
C107 H214 0.9800 . ?
C107 H215 0.9800 . ?
C107 H216 0.9800 . ?
C108 H217 0.9800 . ?
C108 H218 0.9800 . ?
C108 H219 0.9800 . ?
C109 H220 0.9800 . ?
C109 H221 0.9800 . ?
C109 H222 0.9800 . ?
C110 H223 0.9800 . ?
C110 H224 0.9800 . ?
C110 H225 0.9800 . ?
C111 H226 0.9800 . ?
C111 H227 0.9800 . ?
C111 H228 0.9800 . ?
